data_4025946
loop_
_publ_author_name
'Acharya, Amitabha'
'Ramanujam, Balaji'
'Chinta, Jugun Prakash'
'Rao, Chebrolu P.'

_publ_section_title
;
 1,3-Diamido-calix[4]arene Conjugates of Amino Acids: Recognition of --COOH
 Side Chain Present in Amino Acids, Peptides, and Proteins by Experimental
 and Computational Studies
;
_journal_coden_ASTM JOCEAH
_journal_issue 1
_journal_name_full 'The Journal of Organic Chemistry'
_journal_page_first 127
_journal_page_last 137
_journal_paper_doi 10.1021/jo101759f
_journal_volume 76
_journal_year 2011
_chemical_formula_sum 'C68 H82 N2 O10.5'
_chemical_formula_weight 1095.35
_space_group_IT_number 4
_symmetry_cell_setting monoclinic
_symmetry_space_group_name_Hall 'P 2yb'
_symmetry_space_group_name_H-M 'P 1 21 1'
_atom_sites_solution_hydrogens geom
_atom_sites_solution_primary direct
_atom_sites_solution_secondary difmap
_audit_creation_method SHELXL-97
_cell_angle_alpha 90.00
_cell_angle_beta 96.133(3)
_cell_angle_gamma 90.00
_cell_formula_units_Z 4
_cell_length_a 14.4663(4)
_cell_length_b 26.1325(7)
_cell_length_c 17.0631(5)
_cell_measurement_reflns_used 13855
_cell_measurement_temperature 120(2)
_cell_measurement_theta_max 32.6156
_cell_measurement_theta_min 2.9317
_cell_volume 6413.6(3)
_computing_cell_refinement 'CrysAlis RED, Oxford Diffraction Ltd.,'
_computing_data_collection 'CrysAlis CCD, Oxford Diffraction Ltd.,'
_computing_data_reduction 'CrysAlis RED, Oxford Diffraction Ltd.,'
_computing_molecular_graphics Ortep3
_computing_publication_material Shelx97
_computing_structure_refinement 'SHELXL-97 (Sheldrick, 1997)'
_computing_structure_solution 'SHELXS-97 (Sheldrick, 1997)'
_diffrn_ambient_temperature 120(2)
_diffrn_detector_area_resol_mean 15.9948
_diffrn_measured_fraction_theta_full 0.997
_diffrn_measured_fraction_theta_max 0.997
_diffrn_measurement_device_type 'OXFORD DIFFRACTION XCALIBUR-S'
_diffrn_measurement_method \w/q-scan
_diffrn_radiation_monochromator graphite
_diffrn_radiation_source 'Enhance (Mo) X-ray Source'
_diffrn_radiation_type MoK\a
_diffrn_radiation_wavelength 0.71073
_diffrn_reflns_av_R_equivalents 0.1034
_diffrn_reflns_av_sigmaI/netI 0.1357
_diffrn_reflns_limit_h_max 17
_diffrn_reflns_limit_h_min -17
_diffrn_reflns_limit_k_max 31
_diffrn_reflns_limit_k_min -31
_diffrn_reflns_limit_l_max 20
_diffrn_reflns_limit_l_min -20
_diffrn_reflns_number 66808
_diffrn_reflns_theta_full 25.00
_diffrn_reflns_theta_max 25.00
_diffrn_reflns_theta_min 2.94
_exptl_absorpt_coefficient_mu 0.076
_exptl_absorpt_correction_T_max 0.9791
_exptl_absorpt_correction_T_min 0.9733
_exptl_absorpt_correction_type multi-scan
_exptl_absorpt_process_details
;
CrysAlis RED, Oxford Diffraction Ltd.,
Version 1.171.31.7 (release 18-10-2006 CrysAlis171 .NET)
(compiled Oct 18 2006,16:28:17)
empirical absorption correction using spherical harmonics,
 implemented in SCALE3 ABSPACK scaling algorithm.
;
_exptl_crystal_colour colourless
_exptl_crystal_density_diffrn 1.134
_exptl_crystal_description block
_exptl_crystal_F_000 2352
_exptl_crystal_size_max 0.36
_exptl_crystal_size_mid 0.32
_exptl_crystal_size_min 0.28
_refine_diff_density_max 0.691
_refine_diff_density_min -0.375
_refine_diff_density_rms 0.054
_refine_ls_abs_structure_details 'Flack H D (1983), Acta Cryst. A39, 876-881'
_refine_ls_abs_structure_Flack 1.3(12)
_refine_ls_extinction_method none
_refine_ls_goodness_of_fit_ref 1.070
_refine_ls_hydrogen_treatment mixed
_refine_ls_matrix_type full
_refine_ls_number_parameters 1478
_refine_ls_number_reflns 22341
_refine_ls_number_restraints 1
_refine_ls_restrained_S_all 1.070
_refine_ls_R_factor_all 0.1458
_refine_ls_R_factor_gt 0.0863
_refine_ls_shift/su_max 0.045
_refine_ls_shift/su_mean 0.001
_refine_ls_structure_factor_coef Fsqd
_refine_ls_weighting_details 'calc w=1/[\s^2^(Fo^2^)+(0.0553P)^2^+4.9051P] where P=(Fo^2^+2Fc^2^)/3'
_refine_ls_weighting_scheme calc
_refine_ls_wR_factor_gt 0.1492
_refine_ls_wR_factor_ref 0.1814
_reflns_number_gt 13689
_reflns_number_total 22341
_reflns_threshold_expression >2sigma(I)
_cod_data_source_file jo101759f_si_003.cif
_cod_data_source_block cpr023b
_cod_depositor_comments
;
 Updated bibliographic information.

 Antanas Vaitkus,
 2019-10-11
;
_cod_original_sg_symbol_H-M 'P 21'
_cod_database_code 4025946

loop_
_symmetry_equiv_pos_as_xyz
'x, y, z'
'-x, y+1/2, -z'

loop_
_atom_site_label
_atom_site_type_symbol
_atom_site_fract_x
_atom_site_fract_y
_atom_site_fract_z
_atom_site_U_iso_or_equiv
_atom_site_adp_type
_atom_site_occupancy
_atom_site_symmetry_multiplicity
_atom_site_calc_flag
_atom_site_refinement_flags
O1 O -0.0630(2) 0.53989(14) 0.76980(19) 0.0286(9) Uani 1 1 d .
H1 H -0.0130 0.5247 0.7642 0.043 Uiso 1 1 calc R
O2 O 0.1018(2) 0.50506(13) 0.7069(2) 0.0266(9) Uani 1 1 d .
O3 O -0.0165(2) 0.55188(13) 0.5856(2) 0.0275(9) Uani 1 1 d .
H3 H -0.0745 0.5514 0.5859 0.041 Uiso 1 1 calc R
O4 O -0.1960(2) 0.55636(13) 0.6412(2) 0.0257(8) Uani 1 1 d .
O5 O 0.1348(3) 0.37784(15) 0.6486(2) 0.0445(11) Uani 1 1 d .
O6 O -0.1436(3) 0.46107(15) 0.5436(2) 0.0380(10) Uani 1 1 d .
O7 O -0.1652(3) 0.38084(16) 0.4977(2) 0.0425(10) Uani 1 1 d .
O8 O -0.3440(3) 0.44785(14) 0.6330(2) 0.0365(10) Uani 1 1 d .
O9 O -0.0341(3) 0.42946(15) 0.7637(2) 0.0418(11) Uani 1 1 d .
O10 O -0.0868(3) 0.34885(15) 0.7710(3) 0.0456(11) Uani 1 1 d .
O11 O 0.5042(2) 0.62425(14) 0.1280(2) 0.0330(9) Uani 1 1 d .
H11 H 0.5583 0.6242 0.1513 0.050 Uiso 1 1 calc R
O12 O 0.3462(2) 0.64785(13) 0.20586(19) 0.0260(8) Uani 1 1 d .
O13 O 0.4828(2) 0.60515(14) 0.3190(2) 0.0320(9) Uani 1 1 d .
H13 H 0.4360 0.6219 0.3002 0.048 Uiso 1 1 calc R
O14 O 0.6527(2) 0.60863(13) 0.24775(19) 0.0251(8) Uani 1 1 d .
O15 O 0.3008(3) 0.77972(16) 0.1724(3) 0.0547(12) Uani 1 1 d .
O16 O 0.6170(3) 0.7242(2) 0.1807(3) 0.0630(14) Uani 1 1 d .
O17 O 0.6327(4) 0.8097(2) 0.1765(3) 0.0812(18) Uani 1 1 d .
O18 O 0.7833(3) 0.71013(14) 0.3411(2) 0.0336(9) Uani 1 1 d .
O19 O 0.4519(3) 0.71993(15) 0.3323(2) 0.0398(10) Uani 1 1 d .
O20 O 0.5000(3) 0.79696(15) 0.3761(3) 0.0498(12) Uani 1 1 d .
N1 N -0.2083(3) 0.46402(17) 0.7085(3) 0.0303(11) Uani 1 1 d .
H1A H -0.1673 0.4871 0.7270 0.036 Uiso 1 1 calc R
N2 N 0.0408(3) 0.43994(16) 0.5930(2) 0.0266(10) Uani 1 1 d .
H2 H 0.0291 0.4730 0.5895 0.032 Uiso 1 1 calc R
N3 N 0.6334(3) 0.68462(17) 0.3495(2) 0.0276(11) Uani 1 1 d .
H3A H 0.5923 0.6598 0.3423 0.033 Uiso 1 1 calc R
N4 N 0.4269(3) 0.73240(18) 0.1532(3) 0.0359(12) Uani 1 1 d .
H4 H 0.4495 0.7016 0.1464 0.043 Uiso 1 1 calc R
C1 C -0.0553(4) 0.5645(2) 0.8406(3) 0.0231(12) Uani 1 1 d .
C2 C -0.1326(4) 0.5915(2) 0.8594(3) 0.0277(13) Uani 1 1 d .
C3 C -0.1283(4) 0.6176(2) 0.9302(3) 0.0292(13) Uani 1 1 d .
H3 H -0.1815 0.6359 0.9428 0.035 Uiso 1 1 calc R
C4 C -0.0473(4) 0.6180(2) 0.9843(3) 0.0293(13) Uani 1 1 d .
C5 C -0.0402(4) 0.6460(3) 1.0631(3) 0.0421(16) Uani 1 1 d .
C6 C -0.1254(5) 0.6793(3) 1.0707(4) 0.057(2) Uani 1 1 d .
H6A H -0.1157 0.6994 1.1194 0.086 Uiso 1 1 calc R
H6B H -0.1802 0.6575 1.0720 0.086 Uiso 1 1 calc R
H6C H -0.1349 0.7025 1.0254 0.086 Uiso 1 1 calc R
C7 C 0.0448(5) 0.6805(3) 1.0695(4) 0.072(3) Uani 1 1 d .
H7A H 0.0381 0.7059 1.0270 0.109 Uiso 1 1 calc R
H7B H 0.1006 0.6599 1.0651 0.109 Uiso 1 1 calc R
H7C H 0.0506 0.6981 1.1205 0.109 Uiso 1 1 calc R
C8 C -0.0293(7) 0.6074(3) 1.1303(4) 0.090(3) Uani 1 1 d .
H8A H -0.0308 0.6254 1.1806 0.136 Uiso 1 1 calc R
H8B H 0.0302 0.5895 1.1301 0.136 Uiso 1 1 calc R
H8C H -0.0803 0.5826 1.1235 0.136 Uiso 1 1 calc R
C9 C 0.0277(4) 0.5898(2) 0.9638(3) 0.0322(14) Uani 1 1 d .
H9 H 0.0827 0.5887 0.9995 0.039 Uiso 1 1 calc R
C10 C 0.0259(4) 0.5630(2) 0.8929(3) 0.0287(13) Uani 1 1 d .
C11 C 0.1114(4) 0.5367(2) 0.8681(3) 0.0271(13) Uani 1 1 d .
H11A H 0.0948 0.5020 0.8480 0.032 Uiso 1 1 calc R
H11B H 0.1587 0.5331 0.9143 0.032 Uiso 1 1 calc R
C12 C 0.1489(3) 0.55107(19) 0.7278(3) 0.0225(12) Uani 1 1 d .
C13 C 0.1517(3) 0.5678(2) 0.8040(3) 0.0265(13) Uani 1 1 d .
C14 C 0.1874(4) 0.6156(2) 0.8223(3) 0.0368(15) Uani 1 1 d .
H14 H 0.1903 0.6272 0.8753 0.044 Uiso 1 1 calc R
C15 C 0.2196(5) 0.6476(2) 0.7659(4) 0.0468(18) Uani 1 1 d .
C16 C 0.2529(6) 0.7012(3) 0.7851(4) 0.066(2) Uani 1 1 d .
C17 C 0.2336(11) 0.7193(4) 0.8675(6) 0.163(6) Uani 1 1 d .
H17A H 0.2675 0.6975 0.9076 0.244 Uiso 1 1 calc R
H17B H 0.1668 0.7171 0.8722 0.244 Uiso 1 1 calc R
H17C H 0.2542 0.7548 0.8752 0.244 Uiso 1 1 calc R
C18 C 0.3546(8) 0.7028(4) 0.7825(8) 0.141(5) Uani 1 1 d .
H18A H 0.3830 0.6725 0.8092 0.211 Uiso 1 1 calc R
H18B H 0.3800 0.7337 0.8091 0.211 Uiso 1 1 calc R
H18C H 0.3683 0.7030 0.7275 0.211 Uiso 1 1 calc R
C19 C 0.2034(9) 0.7399(3) 0.7270(6) 0.137(5) Uani 1 1 d .
H19A H 0.2177 0.7747 0.7457 0.206 Uiso 1 1 calc R
H19B H 0.1361 0.7343 0.7233 0.206 Uiso 1 1 calc R
H19C H 0.2249 0.7353 0.6749 0.206 Uiso 1 1 calc R
C20 C 0.2172(4) 0.6277(2) 0.6904(3) 0.0347(15) Uani 1 1 d .
H20 H 0.2419 0.6480 0.6513 0.042 Uiso 1 1 calc R
C21 C 0.1814(3) 0.5806(2) 0.6685(3) 0.0266(13) Uani 1 1 d .
C22 C 0.1725(3) 0.5650(2) 0.5821(3) 0.0268(13) Uani 1 1 d .
H22A H 0.2336 0.5685 0.5614 0.032 Uiso 1 1 calc R
H22B H 0.1533 0.5287 0.5771 0.032 Uiso 1 1 calc R
C23 C 0.0080(4) 0.59174(19) 0.5398(3) 0.0224(12) Uani 1 1 d .
C24 C -0.0561(4) 0.6244(2) 0.5015(3) 0.0249(12) Uani 1 1 d .
C25 C -0.0249(4) 0.6640(2) 0.4556(3) 0.0258(13) Uani 1 1 d .
H25 H -0.0692 0.6864 0.4287 0.031 Uiso 1 1 calc R
C26 C 0.0686(4) 0.6715(2) 0.4482(3) 0.0260(13) Uani 1 1 d .
C27 C 0.0981(4) 0.7146(2) 0.3963(3) 0.0311(14) Uani 1 1 d .
C28 C 0.0469(5) 0.7647(2) 0.4127(5) 0.066(2) Uani 1 1 d .
H28A H 0.0694 0.7925 0.3810 0.099 Uiso 1 1 calc R
H28B H 0.0588 0.7734 0.4687 0.099 Uiso 1 1 calc R
H28C H -0.0201 0.7602 0.3986 0.099 Uiso 1 1 calc R
C29 C 0.0728(5) 0.7001(3) 0.3096(3) 0.0480(17) Uani 1 1 d .
H29A H 0.0940 0.7271 0.2758 0.072 Uiso 1 1 calc R
H29B H 0.0052 0.6963 0.2990 0.072 Uiso 1 1 calc R
H29C H 0.1030 0.6678 0.2985 0.072 Uiso 1 1 calc R
C30 C 0.2009(4) 0.7263(3) 0.4090(4) 0.0491(18) Uani 1 1 d .
H30A H 0.2362 0.6957 0.3974 0.074 Uiso 1 1 calc R
H30B H 0.2178 0.7365 0.4639 0.074 Uiso 1 1 calc R
H30C H 0.2154 0.7541 0.3739 0.074 Uiso 1 1 calc R
C31 C 0.1310(4) 0.6387(2) 0.4887(3) 0.0268(13) Uani 1 1 d .
H31 H 0.1956 0.6435 0.4856 0.032 Uiso 1 1 calc R
C32 C 0.1016(4) 0.5982(2) 0.5345(3) 0.0245(12) Uani 1 1 d .
C33 C -0.1590(3) 0.6207(2) 0.5131(3) 0.0251(12) Uani 1 1 d .
H33A H -0.1960 0.6409 0.4718 0.030 Uiso 1 1 calc R
H33B H -0.1795 0.5846 0.5078 0.030 Uiso 1 1 calc R
C34 C -0.1954(3) 0.60908(19) 0.6558(3) 0.0196(11) Uani 1 1 d .
C35 C -0.1759(3) 0.6408(2) 0.5941(3) 0.0241(12) Uani 1 1 d .
C36 C -0.1637(4) 0.6928(2) 0.6100(3) 0.0276(13) Uani 1 1 d .
H36 H -0.1494 0.7150 0.5689 0.033 Uiso 1 1 calc R
C37 C -0.1718(4) 0.7129(2) 0.6834(3) 0.0357(15) Uani 1 1 d .
C38 C -0.1575(6) 0.7703(2) 0.7005(4) 0.063(2) Uani 1 1 d .
C39 C -0.0834(15) 0.7904(5) 0.6567(8) 0.276(14) Uani 1 1 d .
H39A H -0.0697 0.8258 0.6727 0.414 Uiso 1 1 calc R
H39B H -0.1037 0.7892 0.6001 0.414 Uiso 1 1 calc R
H39C H -0.0273 0.7695 0.6681 0.414 Uiso 1 1 calc R
C40 C -0.2458(13) 0.7966(4) 0.6804(11) 0.286(14) Uani 1 1 d .
H40A H -0.2583 0.8192 0.7238 0.429 Uiso 1 1 calc R
H40B H -0.2959 0.7714 0.6712 0.429 Uiso 1 1 calc R
H40C H -0.2425 0.8170 0.6325 0.429 Uiso 1 1 calc R
C41 C -0.1241(7) 0.7813(3) 0.7860(5) 0.094(3) Uani 1 1 d .
H41A H -0.0705 0.7595 0.8028 0.141 Uiso 1 1 calc R
H41B H -0.1743 0.7741 0.8187 0.141 Uiso 1 1 calc R
H41C H -0.1060 0.8173 0.7917 0.141 Uiso 1 1 calc R
C42 C -0.1921(4) 0.6796(2) 0.7422(3) 0.0299(14) Uani 1 1 d .
H42 H -0.1982 0.6931 0.7932 0.036 Uiso 1 1 calc R
C43 C -0.2041(3) 0.6274(2) 0.7300(3) 0.0241(12) Uani 1 1 d .
C44 C -0.2181(4) 0.5936(2) 0.7995(3) 0.0252(13) Uani 1 1 d .
H44A H -0.2335 0.5585 0.7804 0.030 Uiso 1 1 calc R
H44B H -0.2714 0.6066 0.8255 0.030 Uiso 1 1 calc R
C45 C 0.1568(4) 0.4607(2) 0.7028(3) 0.0292(13) Uani 1 1 d .
H45A H 0.1684 0.4450 0.7558 0.035 Uiso 1 1 calc R
H45B H 0.2175 0.4701 0.6851 0.035 Uiso 1 1 calc R
C46 C 0.1074(4) 0.4225(2) 0.6454(3) 0.0300(13) Uani 1 1 d .
C47 C -0.0132(4) 0.4037(2) 0.5410(3) 0.0325(14) Uani 1 1 d .
H47 H -0.0098 0.3695 0.5672 0.039 Uiso 1 1 calc R
C48 C -0.1133(4) 0.4198(3) 0.5293(3) 0.0369(15) Uani 1 1 d .
C49 C -0.2608(4) 0.3926(3) 0.4747(4) 0.0541(19) Uani 1 1 d .
H49A H -0.2890 0.4062 0.5201 0.081 Uiso 1 1 calc R
H49B H -0.2937 0.3614 0.4559 0.081 Uiso 1 1 calc R
H49C H -0.2653 0.4181 0.4325 0.081 Uiso 1 1 calc R
C50 C 0.0242(4) 0.3980(2) 0.4596(3) 0.0343(14) Uani 1 1 d .
H50A H 0.0929 0.3957 0.4677 0.041 Uiso 1 1 calc R
H50B H 0.0006 0.3655 0.4352 0.041 Uiso 1 1 calc R
C51 C -0.0026(4) 0.4412(2) 0.4033(3) 0.0327(14) Uani 1 1 d .
C52 C -0.0772(4) 0.4354(3) 0.3458(4) 0.0460(17) Uani 1 1 d .
H52 H -0.1072 0.4031 0.3396 0.055 Uiso 1 1 calc R
C53 C -0.1094(4) 0.4759(3) 0.2968(4) 0.0493(18) Uani 1 1 d .
H53 H -0.1617 0.4717 0.2587 0.059 Uiso 1 1 calc R
C54 C -0.0635(5) 0.5219(3) 0.3048(4) 0.057(2) Uani 1 1 d .
H54 H -0.0843 0.5496 0.2714 0.068 Uiso 1 1 calc R
C55 C 0.0121(5) 0.5288(2) 0.3603(4) 0.0430(16) Uani 1 1 d .
H55 H 0.0435 0.5608 0.3647 0.052 Uiso 1 1 calc R
C56 C 0.0415(5) 0.4886(2) 0.4093(4) 0.0433(16) Uani 1 1 d .
H56 H 0.0931 0.4933 0.4480 0.052 Uiso 1 1 calc R
C57 C -0.2851(4) 0.5324(2) 0.6273(3) 0.0285(13) Uani 1 1 d .
H57A H -0.3064 0.5332 0.5702 0.034 Uiso 1 1 calc R
H57B H -0.3307 0.5515 0.6553 0.034 Uiso 1 1 calc R
C58 C -0.2806(4) 0.4776(2) 0.6554(3) 0.0290(13) Uani 1 1 d .
C59 C -0.1986(4) 0.4114(2) 0.7346(3) 0.0326(14) Uani 1 1 d .
H59 H -0.2208 0.3890 0.6889 0.039 Uiso 1 1 calc R
C60 C -0.0975(4) 0.3996(2) 0.7573(3) 0.0326(14) Uani 1 1 d .
C61 C 0.0044(5) 0.3327(3) 0.8010(5) 0.062(2) Uani 1 1 d .
H61A H 0.0454 0.3344 0.7589 0.094 Uiso 1 1 calc R
H61B H 0.0020 0.2974 0.8202 0.094 Uiso 1 1 calc R
H61C H 0.0284 0.3552 0.8444 0.094 Uiso 1 1 calc R
C62 C -0.2565(4) 0.3984(2) 0.8022(3) 0.0354(14) Uani 1 1 d .
H62A H -0.3175 0.4157 0.7920 0.042 Uiso 1 1 calc R
H62B H -0.2683 0.3611 0.8014 0.042 Uiso 1 1 calc R
C63 C -0.2142(4) 0.4130(2) 0.8838(3) 0.0356(15) Uani 1 1 d .
C64 C -0.1980(4) 0.4636(2) 0.9059(4) 0.0408(16) Uani 1 1 d .
H64 H -0.2155 0.4902 0.8693 0.049 Uiso 1 1 calc R
C65 C -0.1574(4) 0.4758(3) 0.9793(4) 0.0458(17) Uani 1 1 d .
H65 H -0.1447 0.5106 0.9925 0.055 Uiso 1 1 calc R
C66 C -0.1346(5) 0.4385(3) 1.0343(4) 0.062(2) Uani 1 1 d .
H66 H -0.1095 0.4474 1.0863 0.074 Uiso 1 1 calc R
C67 C -0.1486(6) 0.3877(3) 1.0132(4) 0.078(3) Uani 1 1 d .
H67 H -0.1306 0.3615 1.0503 0.093 Uiso 1 1 calc R
C68 C -0.1885(5) 0.3750(3) 0.9389(4) 0.060(2) Uani 1 1 d .
H68 H -0.1986 0.3400 0.9252 0.072 Uiso 1 1 calc R
C69 C 0.5020(4) 0.5952(2) 0.0601(3) 0.0261(13) Uani 1 1 d .
C70 C 0.5801(3) 0.5705(2) 0.0376(3) 0.0242(12) Uani 1 1 d .
C71 C 0.5707(4) 0.5430(2) -0.0322(3) 0.0332(14) Uani 1 1 d .
H71 H 0.6239 0.5261 -0.0480 0.040 Uiso 1 1 calc R
C72 C 0.4870(4) 0.5388(2) -0.0804(3) 0.0364(15) Uani 1 1 d .
C73 C 0.4788(4) 0.5066(3) -0.1558(4) 0.052(2) Uani 1 1 d .
C74 C 0.5049(7) 0.4474(4) -0.1255(6) 0.108(3) Uani 1 1 d .
H74A H 0.4599 0.4359 -0.0902 0.162 Uiso 1 1 calc R
H74B H 0.5675 0.4469 -0.0972 0.162 Uiso 1 1 calc R
H74C H 0.5027 0.4246 -0.1712 0.162 Uiso 1 1 calc R
C75 C 0.5535(6) 0.5147(5) -0.2020(5) 0.114(4) Uani 1 1 d .
H75A H 0.5518 0.4885 -0.2433 0.172 Uiso 1 1 calc R
H75B H 0.6126 0.5125 -0.1683 0.172 Uiso 1 1 calc R
H75C H 0.5476 0.5487 -0.2263 0.172 Uiso 1 1 calc R
C76 C 0.3857(6) 0.4989(5) -0.1902(6) 0.129(5) Uani 1 1 d .
H76A H 0.3634 0.5300 -0.2182 0.194 Uiso 1 1 calc R
H76B H 0.3459 0.4912 -0.1487 0.194 Uiso 1 1 calc R
H76C H 0.3839 0.4703 -0.2274 0.194 Uiso 1 1 calc R
C77 C 0.4102(4) 0.5637(2) -0.0545(3) 0.0293(13) Uani 1 1 d .
H77 H 0.3520 0.5614 -0.0858 0.035 Uiso 1 1 calc R
C78 C 0.4153(4) 0.5918(2) 0.0152(3) 0.0260(12) Uani 1 1 d .
C79 C 0.3299(3) 0.6160(2) 0.0438(3) 0.0255(13) Uani 1 1 d .
H79A H 0.3457 0.6509 0.0635 0.031 Uiso 1 1 calc R
H79B H 0.2808 0.6190 -0.0010 0.031 Uiso 1 1 calc R
C80 C 0.3006(4) 0.6014(2) 0.1856(3) 0.0274(13) Uani 1 1 d .
C81 C 0.2931(3) 0.5855(2) 0.1084(3) 0.0250(12) Uani 1 1 d .
C82 C 0.2525(4) 0.5371(2) 0.0914(3) 0.0305(14) Uani 1 1 d .
H82 H 0.2485 0.5247 0.0388 0.037 Uiso 1 1 calc R
C83 C 0.2183(4) 0.5070(2) 0.1486(3) 0.0305(13) Uani 1 1 d .
C84 C 0.1766(5) 0.4537(2) 0.1296(4) 0.0454(17) Uani 1 1 d .
C85 C 0.2542(6) 0.4153(3) 0.1424(7) 0.110(4) Uani 1 1 d .
H85A H 0.2950 0.4243 0.1899 0.165 Uiso 1 1 calc R
H85B H 0.2900 0.4153 0.0968 0.165 Uiso 1 1 calc R
H85C H 0.2280 0.3811 0.1488 0.165 Uiso 1 1 calc R
C86 C 0.1346(8) 0.4495(3) 0.0444(5) 0.111(4) Uani 1 1 d .
H86A H 0.1117 0.4146 0.0340 0.166 Uiso 1 1 calc R
H86B H 0.1821 0.4575 0.0093 0.166 Uiso 1 1 calc R
H86C H 0.0829 0.4738 0.0348 0.166 Uiso 1 1 calc R
C87 C 0.1022(6) 0.4410(3) 0.1816(5) 0.083(3) Uani 1 1 d .
H87A H 0.0750 0.4077 0.1664 0.124 Uiso 1 1 calc R
H87B H 0.0537 0.4673 0.1757 0.124 Uiso 1 1 calc R
H87C H 0.1295 0.4397 0.2367 0.124 Uiso 1 1 calc R
C88 C 0.2276(4) 0.5255(2) 0.2255(3) 0.0318(14) Uani 1 1 d .
H88 H 0.2052 0.5052 0.2657 0.038 Uiso 1 1 calc R
C89 C 0.2686(3) 0.5727(2) 0.2457(3) 0.0281(13) Uani 1 1 d .
C90 C 0.2846(4) 0.5874(2) 0.3312(3) 0.0313(14) Uani 1 1 d .
H90A H 0.2266 0.5820 0.3562 0.038 Uiso 1 1 calc R
H90B H 0.3006 0.6242 0.3355 0.038 Uiso 1 1 calc R
C91 C 0.4547(4) 0.56522(19) 0.3635(3) 0.0229(12) Uani 1 1 d .
C92 C 0.3619(4) 0.5563(2) 0.3742(3) 0.0264(13) Uani 1 1 d .
C93 C 0.3428(4) 0.5144(2) 0.4206(3) 0.0289(13) Uani 1 1 d .
H93 H 0.2798 0.5079 0.4283 0.035 Uiso 1 1 calc R
C94 C 0.4099(4) 0.48209(19) 0.4559(3) 0.0245(12) Uani 1 1 d .
C95 C 0.3862(4) 0.4359(2) 0.5053(3) 0.0333(14) Uani 1 1 d .
C96 C 0.2825(4) 0.4234(3) 0.4955(4) 0.0517(18) Uani 1 1 d .
H96A H 0.2620 0.4173 0.4397 0.078 Uiso 1 1 calc R
H96B H 0.2477 0.4522 0.5145 0.078 Uiso 1 1 calc R
H96C H 0.2714 0.3927 0.5261 0.078 Uiso 1 1 calc R
C97 C 0.4139(5) 0.4468(3) 0.5925(3) 0.0547(19) Uani 1 1 d .
H97A H 0.4054 0.4159 0.6233 0.082 Uiso 1 1 calc R
H97B H 0.3747 0.4743 0.6099 0.082 Uiso 1 1 calc R
H97C H 0.4792 0.4574 0.6002 0.082 Uiso 1 1 calc R
C98 C 0.4389(5) 0.3887(3) 0.4812(5) 0.063(2) Uani 1 1 d .
H98A H 0.4260 0.3834 0.4243 0.094 Uiso 1 1 calc R
H98B H 0.4186 0.3586 0.5092 0.094 Uiso 1 1 calc R
H98C H 0.5058 0.3938 0.4949 0.094 Uiso 1 1 calc R
C99 C 0.5011(4) 0.4941(2) 0.4450(3) 0.0293(13) Uani 1 1 d .
H99 H 0.5493 0.4735 0.4705 0.035 Uiso 1 1 calc R
C100 C 0.5255(4) 0.5340(2) 0.3995(3) 0.0259(13) Uani 1 1 d .
C101 C 0.6240(3) 0.5425(2) 0.3816(3) 0.0263(13) Uani 1 1 d .
H10A H 0.6670 0.5243 0.4211 0.032 Uiso 1 1 calc R
H10B H 0.6386 0.5795 0.3855 0.032 Uiso 1 1 calc R
C102 C 0.6543(4) 0.5554(2) 0.2369(3) 0.0287(13) Uani 1 1 d .
C103 C 0.6387(4) 0.5236(2) 0.2996(3) 0.0250(13) Uani 1 1 d .
C104 C 0.6279(4) 0.4716(2) 0.2839(3) 0.0324(14) Uani 1 1 d .
H104 H 0.6172 0.4493 0.3260 0.039 Uiso 1 1 calc R
C105 C 0.6320(4) 0.4508(2) 0.2091(3) 0.0366(15) Uani 1 1 d .
C106 C 0.6145(6) 0.3938(2) 0.1937(4) 0.054(2) Uani 1 1 d .
C107 C 0.5776(15) 0.3663(4) 0.2540(10) 0.262(13) Uani 1 1 d .
H10C H 0.6085 0.3330 0.2606 0.393 Uiso 1 1 calc R
H10D H 0.5108 0.3612 0.2400 0.393 Uiso 1 1 calc R
H10E H 0.5878 0.3856 0.3034 0.393 Uiso 1 1 calc R
C108 C 0.6950(15) 0.3695(4) 0.1771(16) 0.348(19) Uani 1 1 d .
H10F H 0.7192 0.3485 0.2223 0.521 Uiso 1 1 calc R
H10G H 0.7415 0.3952 0.1665 0.521 Uiso 1 1 calc R
H10H H 0.6815 0.3476 0.1306 0.521 Uiso 1 1 calc R
C109 C 0.554(2) 0.3895(5) 0.1228(13) 0.42(2) Uani 1 1 d .
H10I H 0.5693 0.4161 0.0859 0.636 Uiso 1 1 calc R
H10J H 0.4897 0.3935 0.1343 0.636 Uiso 1 1 calc R
H10K H 0.5620 0.3557 0.0993 0.636 Uiso 1 1 calc R
C110 C 0.6523(4) 0.4849(2) 0.1500(4) 0.0376(15) Uani 1 1 d .
H110 H 0.6593 0.4717 0.0991 0.045 Uiso 1 1 calc R
C111 C 0.6627(4) 0.5366(2) 0.1625(3) 0.0302(14) Uani 1 1 d .
C112 C 0.6697(3) 0.5711(2) 0.0914(3) 0.0290(13) Uani 1 1 d .
H11C H 0.6837 0.6065 0.1094 0.035 Uiso 1 1 calc R
H11D H 0.7212 0.5592 0.0621 0.035 Uiso 1 1 calc R
C113 C 0.2886(4) 0.6916(2) 0.1967(3) 0.0306(14) Uani 1 1 d .
H11E H 0.2627 0.6987 0.2470 0.037 Uiso 1 1 calc R
H11F H 0.2359 0.6846 0.1562 0.037 Uiso 1 1 calc R
C114 C 0.3404(4) 0.7382(2) 0.1728(3) 0.0347(14) Uani 1 1 d .
C115 C 0.4834(4) 0.7778(2) 0.1433(3) 0.0409(16) Uani 1 1 d .
H115 H 0.4627 0.8054 0.1781 0.049 Uiso 1 1 calc R
C116 C 0.5841(5) 0.7662(3) 0.1694(4) 0.0531(19) Uani 1 1 d .
C117 C 0.7327(6) 0.8046(4) 0.1953(6) 0.120(4) Uani 1 1 d .
H11G H 0.7457 0.7822 0.2412 0.181 Uiso 1 1 calc R
H11H H 0.7600 0.8384 0.2074 0.181 Uiso 1 1 calc R
H11I H 0.7597 0.7899 0.1502 0.181 Uiso 1 1 calc R
C118 C 0.4714(4) 0.7979(2) 0.0565(3) 0.0421(16) Uani 1 1 d .
H11J H 0.4053 0.7947 0.0352 0.050 Uiso 1 1 calc R
H11K H 0.4877 0.8347 0.0565 0.050 Uiso 1 1 calc R
C119 C 0.5299(4) 0.7700(2) 0.0035(4) 0.0423(16) Uani 1 1 d .
C120 C 0.5092(5) 0.7215(3) -0.0208(4) 0.0514(19) Uani 1 1 d .
H120 H 0.4551 0.7056 -0.0048 0.062 Uiso 1 1 calc R
C121 C 0.5647(6) 0.6942(3) -0.0684(4) 0.065(2) Uani 1 1 d .
H121 H 0.5497 0.6598 -0.0828 0.078 Uiso 1 1 calc R
C122 C 0.6381(7) 0.7166(4) -0.0932(6) 0.091(3) Uani 1 1 d .
H122 H 0.6741 0.6989 -0.1280 0.109 Uiso 1 1 calc R
C123 C 0.6627(7) 0.7653(4) -0.0687(7) 0.113(4) Uani 1 1 d .
H123 H 0.7176 0.7806 -0.0840 0.136 Uiso 1 1 calc R
C124 C 0.6069(6) 0.7920(3) -0.0216(6) 0.084(3) Uani 1 1 d .
H124 H 0.6226 0.8262 -0.0065 0.101 Uiso 1 1 calc R
C125 C 0.7362(4) 0.6326(2) 0.2787(3) 0.0289(13) Uani 1 1 d .
H12A H 0.7725 0.6420 0.2348 0.035 Uiso 1 1 calc R
H12B H 0.7737 0.6081 0.3132 0.035 Uiso 1 1 calc R
C126 C 0.7185(4) 0.6798(2) 0.3252(3) 0.0264(13) Uani 1 1 d .
C127 C 0.6111(4) 0.7327(2) 0.3884(3) 0.0307(14) Uani 1 1 d .
H127 H 0.6524 0.7602 0.3708 0.037 Uiso 1 1 calc R
C128 C 0.5108(4) 0.7472(2) 0.3610(3) 0.0302(14) Uani 1 1 d .
C129 C 0.4043(4) 0.8170(3) 0.3607(4) 0.056(2) Uani 1 1 d .
H12C H 0.3812 0.8112 0.3053 0.084 Uiso 1 1 calc R
H12D H 0.4042 0.8538 0.3720 0.084 Uiso 1 1 calc R
H12E H 0.3640 0.7993 0.3946 0.084 Uiso 1 1 calc R
C130 C 0.6271(4) 0.7293(2) 0.4781(3) 0.0354(15) Uani 1 1 d .
H13A H 0.6909 0.7164 0.4929 0.043 Uiso 1 1 calc R
H13B H 0.6238 0.7643 0.4998 0.043 Uiso 1 1 calc R
C131 C 0.5604(4) 0.6958(3) 0.5166(4) 0.0488(18) Uani 1 1 d .
C132 C 0.4741(10) 0.7177(5) 0.5360(6) 0.154(6) Uani 1 1 d .
H132 H 0.4549 0.7524 0.5302 0.185 Uiso 1 1 calc R
C133 C 0.4152(6) 0.6693(10) 0.5707(6) 0.233(12) Uani 1 1 d .
H133 H 0.3495 0.6664 0.5606 0.280 Uiso 1 1 calc R
C134 C 0.470(3) 0.6328(10) 0.616(2) 0.57(4) Uani 1 1 d .
H134 H 0.4810 0.6244 0.6705 0.684 Uiso 1 1 calc R
C135 C 0.4954(8) 0.6174(3) 0.5562(4) 0.096(4) Uani 1 1 d .
H135 H 0.4724 0.5864 0.5326 0.115 Uiso 1 1 calc R
C136 C 0.5627(8) 0.6481(3) 0.5215(5) 0.098(3) Uani 1 1 d .
H136 H 0.6126 0.6309 0.5007 0.118 Uiso 1 1 calc R
O111 O 0.1880(4) 0.2965(2) 0.5564(3) 0.0828(17) Uani 1 1 d .

loop_
_atom_site_aniso_label
_atom_site_aniso_U_11
_atom_site_aniso_U_22
_atom_site_aniso_U_33
_atom_site_aniso_U_23
_atom_site_aniso_U_13
_atom_site_aniso_U_12
O1 0.031(2) 0.031(2) 0.024(2) -0.0079(17) 0.0011(16) 0.0014(18)
O2 0.027(2) 0.019(2) 0.032(2) 0.0026(16) -0.0041(16) 0.0050(17)
O3 0.028(2) 0.022(2) 0.033(2) 0.0074(17) 0.0026(16) 0.0023(17)
O4 0.028(2) 0.019(2) 0.030(2) -0.0012(16) 0.0036(16) -0.0004(17)
O5 0.058(3) 0.027(2) 0.046(3) 0.000(2) -0.010(2) 0.010(2)
O6 0.037(2) 0.029(2) 0.049(3) -0.004(2) 0.010(2) 0.0045(19)
O7 0.038(3) 0.040(3) 0.047(3) -0.009(2) -0.0082(19) -0.009(2)
O8 0.033(2) 0.028(2) 0.048(3) -0.0081(19) 0.0014(19) -0.0170(19)
O9 0.038(3) 0.024(2) 0.064(3) 0.003(2) 0.006(2) -0.004(2)
O10 0.046(3) 0.028(3) 0.062(3) 0.008(2) 0.003(2) 0.009(2)
O11 0.027(2) 0.037(2) 0.034(2) -0.0133(19) -0.0008(17) 0.0021(18)
O12 0.026(2) 0.027(2) 0.024(2) 0.0006(16) -0.0003(15) 0.0049(17)
O13 0.031(2) 0.030(2) 0.035(2) 0.0105(18) 0.0021(17) 0.0043(18)
O14 0.032(2) 0.019(2) 0.023(2) -0.0077(16) -0.0025(16) -0.0053(16)
O15 0.072(3) 0.020(2) 0.072(3) -0.002(2) 0.006(3) 0.015(2)
O16 0.056(3) 0.065(4) 0.063(3) 0.030(3) -0.015(2) -0.013(3)
O17 0.084(4) 0.068(4) 0.083(4) 0.020(3) -0.030(3) -0.050(3)
O18 0.035(2) 0.022(2) 0.041(2) -0.0055(18) -0.0080(18) -0.0028(19)
O19 0.041(3) 0.029(2) 0.047(3) -0.013(2) -0.009(2) 0.006(2)
O20 0.050(3) 0.025(2) 0.069(3) -0.012(2) -0.018(2) 0.013(2)
N1 0.034(3) 0.022(3) 0.033(3) 0.000(2) -0.004(2) -0.005(2)
N2 0.037(3) 0.012(2) 0.029(3) 0.001(2) -0.003(2) 0.000(2)
N3 0.027(3) 0.022(3) 0.032(3) -0.009(2) -0.003(2) 0.004(2)
N4 0.050(3) 0.023(3) 0.036(3) -0.002(2) 0.008(2) -0.003(2)
C1 0.027(3) 0.019(3) 0.022(3) -0.002(2) 0.000(2) -0.003(2)
C2 0.037(3) 0.022(3) 0.023(3) 0.001(2) 0.002(2) -0.009(3)
C3 0.039(4) 0.028(3) 0.021(3) -0.003(3) 0.006(2) -0.006(3)
C4 0.041(4) 0.023(3) 0.024(3) -0.001(2) 0.001(3) -0.011(3)
C5 0.048(4) 0.050(4) 0.028(3) -0.004(3) 0.003(3) -0.003(3)
C6 0.072(5) 0.060(5) 0.040(4) -0.018(4) 0.011(4) -0.012(4)
C7 0.056(5) 0.091(6) 0.070(5) -0.053(5) 0.005(4) -0.017(4)
C8 0.184(10) 0.061(5) 0.025(4) -0.004(4) 0.005(5) 0.004(6)
C9 0.038(4) 0.026(3) 0.030(3) 0.002(3) -0.006(3) -0.005(3)
C10 0.039(3) 0.018(3) 0.028(3) 0.001(2) 0.002(3) -0.006(3)
C11 0.025(3) 0.031(3) 0.022(3) 0.001(2) -0.008(2) -0.006(3)
C12 0.023(3) 0.021(3) 0.022(3) 0.000(2) -0.007(2) 0.001(2)
C13 0.024(3) 0.022(3) 0.031(3) -0.002(2) -0.007(2) -0.006(2)
C14 0.041(4) 0.032(4) 0.035(4) -0.002(3) -0.008(3) -0.004(3)
C15 0.066(5) 0.033(4) 0.036(4) 0.004(3) -0.017(3) -0.026(3)
C16 0.105(7) 0.038(4) 0.051(5) 0.005(4) -0.012(4) -0.038(4)
C17 0.330(19) 0.055(6) 0.104(9) -0.033(6) 0.029(10) -0.078(9)
C18 0.124(10) 0.063(7) 0.233(15) -0.055(8) 0.009(9) -0.041(7)
C19 0.246(14) 0.033(5) 0.115(9) -0.004(5) -0.065(9) -0.025(7)
C20 0.040(4) 0.023(3) 0.039(4) 0.010(3) -0.005(3) -0.006(3)
C21 0.018(3) 0.024(3) 0.035(3) 0.006(3) -0.007(2) 0.001(2)
C22 0.020(3) 0.027(3) 0.033(3) 0.000(3) 0.006(2) -0.003(2)
C23 0.031(3) 0.013(3) 0.023(3) 0.000(2) 0.002(2) 0.002(2)
C24 0.025(3) 0.028(3) 0.021(3) -0.009(2) 0.000(2) 0.001(2)
C25 0.038(4) 0.023(3) 0.019(3) -0.001(2) 0.011(2) 0.010(3)
C26 0.037(4) 0.020(3) 0.022(3) -0.001(2) 0.007(2) 0.011(3)
C27 0.036(4) 0.023(3) 0.036(3) 0.010(3) 0.013(3) 0.005(3)
C28 0.080(6) 0.029(4) 0.099(6) 0.010(4) 0.055(5) 0.012(4)
C29 0.061(5) 0.057(5) 0.025(3) 0.009(3) 0.005(3) -0.004(4)
C30 0.052(4) 0.050(4) 0.046(4) 0.005(3) 0.009(3) -0.013(4)
C31 0.033(3) 0.025(3) 0.023(3) -0.002(2) 0.007(2) -0.001(3)
C32 0.030(3) 0.022(3) 0.023(3) -0.006(2) 0.007(2) 0.002(2)
C33 0.027(3) 0.027(3) 0.021(3) 0.005(2) 0.000(2) 0.005(2)
C34 0.019(3) 0.017(3) 0.022(3) 0.004(2) -0.001(2) -0.004(2)
C35 0.016(3) 0.035(3) 0.022(3) -0.002(2) 0.004(2) -0.004(2)
C36 0.032(3) 0.020(3) 0.031(3) 0.005(2) 0.003(2) -0.001(3)
C37 0.051(4) 0.027(3) 0.030(3) 0.002(3) 0.007(3) 0.000(3)
C38 0.129(7) 0.016(3) 0.047(4) 0.000(3) 0.021(4) 0.002(4)
C39 0.57(4) 0.103(10) 0.193(14) -0.082(10) 0.23(2) -0.229(17)
C40 0.34(2) 0.064(8) 0.39(2) -0.108(12) -0.29(2) 0.118(12)
C41 0.177(10) 0.035(5) 0.066(6) -0.008(4) -0.006(6) -0.032(6)
C42 0.040(4) 0.027(3) 0.024(3) -0.001(3) 0.011(3) 0.006(3)
C43 0.024(3) 0.023(3) 0.025(3) 0.003(2) 0.000(2) 0.005(2)
C44 0.030(3) 0.018(3) 0.030(3) -0.002(2) 0.012(2) -0.002(2)
C45 0.033(3) 0.027(3) 0.027(3) 0.006(3) -0.001(2) 0.009(3)
C46 0.038(4) 0.016(3) 0.038(4) 0.005(2) 0.015(3) 0.007(3)
C47 0.042(4) 0.021(3) 0.034(3) -0.001(3) 0.000(3) -0.005(3)
C48 0.040(4) 0.042(4) 0.029(3) -0.004(3) 0.007(3) -0.005(3)
C49 0.036(4) 0.064(5) 0.062(5) -0.014(4) 0.002(3) -0.016(3)
C50 0.029(3) 0.031(3) 0.043(4) -0.005(3) 0.004(3) 0.004(3)
C51 0.018(3) 0.047(4) 0.033(3) -0.012(3) 0.004(2) 0.001(3)
C52 0.045(4) 0.057(5) 0.037(4) -0.002(3) 0.006(3) -0.009(4)
C53 0.036(4) 0.078(5) 0.033(4) 0.012(4) -0.006(3) -0.001(4)
C54 0.058(5) 0.073(6) 0.043(4) 0.005(4) 0.021(4) 0.021(4)
C55 0.055(4) 0.038(4) 0.037(4) 0.005(3) 0.009(3) 0.011(3)
C56 0.048(4) 0.050(4) 0.032(4) -0.005(3) 0.004(3) 0.005(3)
C57 0.032(3) 0.032(3) 0.021(3) 0.000(2) 0.001(2) 0.004(3)
C58 0.032(3) 0.022(3) 0.036(3) -0.009(3) 0.017(3) -0.007(3)
C59 0.039(4) 0.031(3) 0.028(3) -0.007(3) 0.004(3) -0.006(3)
C60 0.038(4) 0.029(4) 0.032(3) -0.003(3) 0.009(3) 0.003(3)
C61 0.060(5) 0.037(4) 0.088(6) 0.007(4) -0.004(4) 0.013(4)
C62 0.033(4) 0.025(3) 0.047(4) 0.005(3) -0.003(3) -0.008(3)
C63 0.032(3) 0.036(4) 0.040(4) 0.007(3) 0.011(3) -0.008(3)
C64 0.041(4) 0.031(4) 0.051(4) 0.000(3) 0.010(3) -0.005(3)
C65 0.049(4) 0.048(4) 0.039(4) -0.008(3) 0.000(3) -0.009(3)
C66 0.073(5) 0.075(6) 0.036(4) -0.013(4) -0.001(4) -0.009(5)
C67 0.124(8) 0.069(6) 0.034(4) 0.009(4) -0.021(4) -0.008(5)
C68 0.081(6) 0.041(4) 0.056(5) 0.003(4) 0.002(4) -0.013(4)
C69 0.031(3) 0.028(3) 0.021(3) -0.008(2) 0.006(2) -0.006(3)
C70 0.022(3) 0.031(3) 0.020(3) -0.003(2) 0.001(2) 0.000(2)
C71 0.026(3) 0.044(4) 0.031(3) -0.011(3) 0.009(3) -0.001(3)
C72 0.034(4) 0.046(4) 0.030(3) -0.020(3) 0.010(3) -0.016(3)
C73 0.042(4) 0.080(6) 0.036(4) -0.043(4) 0.008(3) -0.014(4)
C74 0.128(9) 0.103(8) 0.091(7) -0.037(6) 0.010(6) -0.009(7)
C75 0.072(6) 0.217(13) 0.059(5) -0.082(7) 0.028(5) -0.043(7)
C76 0.048(5) 0.223(13) 0.116(8) -0.138(9) 0.005(5) -0.013(6)
C77 0.024(3) 0.039(4) 0.025(3) 0.001(3) -0.001(2) -0.006(3)
C78 0.028(3) 0.027(3) 0.023(3) -0.001(2) 0.002(2) -0.003(3)
C79 0.026(3) 0.029(3) 0.022(3) -0.002(2) 0.003(2) 0.000(3)
C80 0.021(3) 0.026(3) 0.035(3) 0.006(3) 0.004(2) 0.009(3)
C81 0.017(3) 0.028(3) 0.029(3) 0.002(3) 0.001(2) 0.008(2)
C82 0.033(3) 0.030(3) 0.028(3) 0.001(3) 0.001(3) 0.010(3)
C83 0.031(3) 0.029(3) 0.031(3) 0.005(3) 0.000(3) 0.010(3)
C84 0.060(5) 0.025(4) 0.050(4) 0.009(3) 0.001(3) -0.006(3)
C85 0.081(7) 0.035(5) 0.216(12) -0.009(6) 0.023(7) 0.002(5)
C86 0.199(11) 0.060(6) 0.067(6) 0.001(5) -0.010(6) -0.079(7)
C87 0.079(6) 0.062(6) 0.112(7) -0.019(5) 0.034(5) -0.029(5)
C88 0.032(3) 0.029(3) 0.035(4) 0.020(3) 0.006(3) 0.001(3)
C89 0.020(3) 0.032(4) 0.034(3) 0.005(3) 0.009(2) 0.009(3)
C90 0.037(3) 0.029(3) 0.030(3) 0.008(3) 0.012(3) 0.015(3)
C91 0.033(3) 0.020(3) 0.016(3) 0.002(2) 0.004(2) 0.001(3)
C92 0.037(3) 0.018(3) 0.025(3) 0.003(2) 0.006(2) 0.011(3)
C93 0.035(3) 0.028(3) 0.025(3) -0.002(3) 0.009(2) 0.006(3)
C94 0.036(4) 0.014(3) 0.022(3) 0.000(2) 0.000(2) 0.004(3)
C95 0.039(4) 0.023(3) 0.038(4) 0.010(3) 0.003(3) 0.005(3)
C96 0.048(4) 0.042(4) 0.062(5) 0.020(3) -0.009(3) -0.011(3)
C97 0.059(5) 0.070(5) 0.032(4) 0.013(3) -0.008(3) -0.013(4)
C98 0.076(6) 0.038(4) 0.077(5) 0.019(4) 0.024(4) 0.009(4)
C99 0.032(3) 0.024(3) 0.030(3) -0.002(3) -0.006(3) 0.005(3)
C100 0.036(3) 0.018(3) 0.023(3) -0.006(2) 0.003(2) -0.003(3)
C101 0.028(3) 0.017(3) 0.032(3) 0.001(2) -0.007(2) 0.004(2)
C102 0.030(3) 0.021(3) 0.034(3) -0.005(3) -0.003(2) 0.008(3)
C103 0.022(3) 0.020(3) 0.031(3) -0.007(3) -0.003(2) 0.007(2)
C104 0.034(3) 0.025(3) 0.036(3) -0.004(3) -0.005(3) 0.007(3)
C105 0.035(4) 0.034(4) 0.037(4) -0.008(3) -0.014(3) 0.014(3)
C106 0.085(6) 0.020(4) 0.054(4) -0.018(3) -0.014(4) 0.001(4)
C107 0.50(3) 0.063(8) 0.271(19) -0.095(10) 0.28(2) -0.149(13)
C108 0.40(3) 0.020(6) 0.71(5) -0.025(13) 0.43(3) 0.010(10)
C109 0.77(5) 0.043(8) 0.36(3) 0.023(12) -0.41(3) -0.117(18)
C110 0.039(4) 0.038(4) 0.033(4) -0.019(3) -0.007(3) 0.009(3)
C111 0.030(3) 0.035(4) 0.024(3) -0.011(3) -0.006(2) 0.000(3)
C112 0.024(3) 0.033(3) 0.032(3) -0.015(3) 0.009(2) 0.001(3)
C113 0.035(3) 0.026(3) 0.030(3) -0.001(3) 0.000(3) 0.010(3)
C114 0.048(4) 0.031(4) 0.025(3) -0.008(3) 0.001(3) 0.005(3)
C115 0.062(5) 0.030(4) 0.030(3) 0.006(3) 0.003(3) -0.018(3)
C116 0.060(5) 0.060(5) 0.035(4) 0.008(4) -0.017(3) -0.029(4)
C117 0.089(8) 0.120(9) 0.136(9) 0.044(7) -0.061(6) -0.060(7)
C118 0.051(4) 0.028(3) 0.047(4) 0.013(3) 0.003(3) -0.001(3)
C119 0.046(4) 0.035(4) 0.044(4) 0.018(3) -0.001(3) -0.005(3)
C120 0.058(5) 0.064(5) 0.032(4) 0.001(3) 0.009(3) -0.023(4)
C121 0.083(6) 0.052(5) 0.064(5) 0.009(4) 0.026(5) -0.005(4)
C122 0.088(7) 0.071(7) 0.123(8) 0.018(6) 0.051(6) 0.031(6)
C123 0.086(7) 0.105(9) 0.166(11) 0.014(8) 0.086(8) -0.005(7)
C124 0.075(6) 0.056(6) 0.127(8) 0.024(5) 0.039(6) -0.011(5)
C125 0.024(3) 0.032(3) 0.029(3) -0.001(3) -0.001(2) 0.000(3)
C126 0.041(4) 0.015(3) 0.021(3) 0.002(2) -0.008(2) 0.000(3)
C127 0.026(3) 0.026(3) 0.037(3) -0.011(3) -0.010(2) 0.000(3)
C128 0.039(4) 0.019(3) 0.030(3) -0.007(3) -0.007(3) 0.006(3)
C129 0.041(4) 0.046(4) 0.075(5) -0.016(4) -0.019(3) 0.020(3)
C130 0.040(4) 0.030(3) 0.032(3) -0.013(3) -0.016(3) 0.009(3)
C131 0.041(4) 0.053(5) 0.055(4) -0.024(4) 0.018(3) 0.010(4)
C132 0.204(14) 0.170(12) 0.089(8) 0.022(8) 0.015(8) 0.135(11)
C133 0.032(5) 0.63(4) 0.045(6) -0.011(12) 0.028(5) -0.093(12)
C134 1.02(9) 0.27(3) 0.54(5) 0.21(3) 0.67(6) 0.34(4)
C135 0.189(11) 0.063(6) 0.041(5) -0.016(4) 0.043(6) -0.056(7)
C136 0.174(10) 0.061(6) 0.071(6) -0.028(5) 0.062(6) -0.034(6)
O111 0.105(5) 0.068(4) 0.077(4) 0.013(3) 0.020(3) 0.028(3)

loop_
_atom_type_symbol
_atom_type_description
_atom_type_scat_dispersion_real
_atom_type_scat_dispersion_imag
_atom_type_scat_source
C C 0.0033 0.0016 'International Tables Vol C Tables 4.2.6.8 and 6.1.1.4'
H H 0.0000 0.0000 'International Tables Vol C Tables 4.2.6.8 and 6.1.1.4'
N N 0.0061 0.0033 'International Tables Vol C Tables 4.2.6.8 and 6.1.1.4'
O O 0.0106 0.0060 'International Tables Vol C Tables 4.2.6.8 and 6.1.1.4'

loop_
_geom_angle_atom_site_label_1
_geom_angle_atom_site_label_2
_geom_angle_atom_site_label_3
_geom_angle
C1 O1 H1 109.5
C12 O2 C45 116.9(4)
C23 O3 H3 109.5
C34 O4 C57 116.7(4)
C48 O7 C49 115.5(5)
C60 O10 C61 115.9(5)
C69 O11 H11 109.5
C80 O12 C113 114.5(4)
C91 O13 H13 109.5
C102 O14 C125 117.5(4)
C116 O17 C117 116.3(7)
C128 O20 C129 115.9(5)
C58 N1 C59 119.8(5)
C58 N1 H1A 120.1
C59 N1 H1A 120.1
C46 N2 C47 119.3(5)
C46 N2 H2 120.4
C47 N2 H2 120.4
C126 N3 C127 118.1(4)
C126 N3 H3A 121.0
C127 N3 H3A 121.0
C114 N4 C115 119.1(5)
C114 N4 H4 120.4
C115 N4 H4 120.4
O1 C1 C2 116.9(4)
O1 C1 C10 122.5(5)
C2 C1 C10 120.6(5)
C3 C2 C1 119.4(5)
C3 C2 C44 121.8(5)
C1 C2 C44 118.7(5)
C2 C3 C4 122.1(5)
C2 C3 H3 119.0
C4 C3 H3 119.0
C9 C4 C3 116.6(5)
C9 C4 C5 119.8(5)
C3 C4 C5 123.6(5)
C7 C5 C8 108.8(6)
C7 C5 C6 108.0(6)
C8 C5 C6 109.5(6)
C7 C5 C4 109.0(5)
C8 C5 C4 109.8(5)
C6 C5 C4 111.7(5)
C5 C6 H6A 109.5
C5 C6 H6B 109.5
H6A C6 H6B 109.5
C5 C6 H6C 109.5
H6A C6 H6C 109.5
H6B C6 H6C 109.5
C5 C7 H7A 109.5
C5 C7 H7B 109.5
H7A C7 H7B 109.5
C5 C7 H7C 109.5
H7A C7 H7C 109.5
H7B C7 H7C 109.5
C5 C8 H8A 109.5
C5 C8 H8B 109.5
H8A C8 H8B 109.5
C5 C8 H8C 109.5
H8A C8 H8C 109.5
H8B C8 H8C 109.5
C4 C9 C10 122.9(5)
C4 C9 H9 118.6
C10 C9 H9 118.5
C1 C10 C9 118.4(5)
C1 C10 C11 119.4(5)
C9 C10 C11 122.0(5)
C10 C11 C13 110.1(4)
C10 C11 H11A 109.6
C13 C11 H11A 109.6
C10 C11 H11B 109.6
C13 C11 H11B 109.6
H11A C11 H11B 108.2
C13 C12 C21 122.3(5)
C13 C12 O2 118.5(4)
C21 C12 O2 118.8(4)
C12 C13 C14 118.6(5)
C12 C13 C11 122.4(5)
C14 C13 C11 118.9(5)
C13 C14 C15 122.3(5)
C13 C14 H14 118.9
C15 C14 H14 118.9
C20 C15 C14 116.1(5)
C20 C15 C16 121.9(6)
C14 C15 C16 122.0(6)
C18 C16 C15 108.4(7)
C18 C16 C19 111.0(9)
C15 C16 C19 110.7(6)
C18 C16 C17 107.3(8)
C15 C16 C17 113.6(6)
C19 C16 C17 105.7(9)
C16 C17 H17A 109.5
C16 C17 H17B 109.5
H17A C17 H17B 109.5
C16 C17 H17C 109.5
H17A C17 H17C 109.5
H17B C17 H17C 109.5
C16 C18 H18A 109.5
C16 C18 H18B 109.5
H18A C18 H18B 109.5
C16 C18 H18C 109.5
H18A C18 H18C 109.5
H18B C18 H18C 109.5
C16 C19 H19A 109.5
C16 C19 H19B 109.5
H19A C19 H19B 109.5
C16 C19 H19C 109.5
H19A C19 H19C 109.5
H19B C19 H19C 109.5
C21 C20 C15 124.2(5)
C21 C20 H20 117.9
C15 C20 H20 117.9
C20 C21 C12 116.5(5)
C20 C21 C22 119.7(5)
C12 C21 C22 123.7(5)
C32 C22 C21 110.4(4)
C32 C22 H22A 109.6
C21 C22 H22A 109.6
C32 C22 H22B 109.6
C21 C22 H22B 109.6
H22A C22 H22B 108.1
C24 C23 O3 122.7(5)
C24 C23 C32 120.8(5)
O3 C23 C32 116.5(4)
C23 C24 C25 118.9(5)
C23 C24 C33 121.2(5)
C25 C24 C33 119.8(5)
C26 C25 C24 122.1(5)
C26 C25 H25 118.9
C24 C25 H25 118.9
C31 C26 C25 117.4(5)
C31 C26 C27 122.9(5)
C25 C26 C27 119.7(5)
C30 C27 C26 113.5(5)
C30 C27 C29 108.5(5)
C26 C27 C29 109.0(5)
C30 C27 C28 106.7(5)
C26 C27 C28 110.7(4)
C29 C27 C28 108.3(5)
C27 C28 H28A 109.5
C27 C28 H28B 109.5
H28A C28 H28B 109.5
C27 C28 H28C 109.5
H28A C28 H28C 109.5
H28B C28 H28C 109.5
C27 C29 H29A 109.5
C27 C29 H29B 109.5
H29A C29 H29B 109.5
C27 C29 H29C 109.5
H29A C29 H29C 109.5
H29B C29 H29C 109.5
C27 C30 H30A 109.5
C27 C30 H30B 109.5
H30A C30 H30B 109.5
C27 C30 H30C 109.5
H30A C30 H30C 109.5
H30B C30 H30C 109.5
C26 C31 C32 121.7(5)
C26 C31 H31 119.1
C32 C31 H31 119.1
C23 C32 C31 119.1(5)
C23 C32 C22 120.7(5)
C31 C32 C22 120.1(5)
C35 C33 C24 110.4(4)
C35 C33 H33A 109.6
C24 C33 H33A 109.6
C35 C33 H33B 109.6
C24 C33 H33B 109.6
H33A C33 H33B 108.1
C43 C34 C35 122.4(5)
C43 C34 O4 120.5(4)
C35 C34 O4 116.7(4)
C36 C35 C34 117.7(5)
C36 C35 C33 119.0(5)
C34 C35 C33 123.1(5)
C37 C36 C35 122.0(5)
C37 C36 H36 119.0
C35 C36 H36 119.0
C36 C37 C42 117.7(5)
C36 C37 C38 121.6(5)
C42 C37 C38 120.7(5)
C40 C38 C39 112.3(12)
C40 C38 C41 108.5(9)
C39 C38 C41 104.4(9)
C40 C38 C37 108.6(8)
C39 C38 C37 110.1(7)
C41 C38 C37 113.0(6)
C38 C39 H39A 109.5
C38 C39 H39B 109.5
H39A C39 H39B 109.5
C38 C39 H39C 109.5
H39A C39 H39C 109.5
H39B C39 H39C 109.5
C38 C40 H40A 109.5
C38 C40 H40B 109.5
H40A C40 H40B 109.5
C38 C40 H40C 109.5
H40A C40 H40C 109.5
H40B C40 H40C 109.5
C38 C41 H41A 109.5
C38 C41 H41B 109.5
H41A C41 H41B 109.5
C38 C41 H41C 109.5
H41A C41 H41C 109.5
H41B C41 H41C 109.5
C37 C42 C43 122.9(5)
C37 C42 H42 118.6
C43 C42 H42 118.6
C34 C43 C42 117.3(5)
C34 C43 C44 123.7(5)
C42 C43 C44 118.8(5)
C43 C44 C2 112.4(4)
C43 C44 H44A 109.1
C2 C44 H44A 109.1
C43 C44 H44B 109.1
C2 C44 H44B 109.1
H44A C44 H44B 107.9
O2 C45 C46 110.0(4)
O2 C45 H45A 109.7
C46 C45 H45A 109.7
O2 C45 H45B 109.7
C46 C45 H45B 109.7
H45A C45 H45B 108.2
O5 C46 N2 124.4(5)
O5 C46 C45 117.8(5)
N2 C46 C45 117.7(5)
N2 C47 C48 110.2(5)
N2 C47 C50 113.0(5)
C48 C47 C50 109.4(5)
N2 C47 H47 108.0
C48 C47 H47 108.0
C50 C47 H47 108.0
O6 C48 O7 124.2(6)
O6 C48 C47 126.4(6)
O7 C48 C47 109.4(5)
O7 C49 H49A 109.5
O7 C49 H49B 109.5
H49A C49 H49B 109.5
O7 C49 H49C 109.5
H49A C49 H49C 109.5
H49B C49 H49C 109.5
C51 C50 C47 114.0(4)
C51 C50 H50A 108.7
C47 C50 H50A 108.7
C51 C50 H50B 108.7
C47 C50 H50B 108.7
H50A C50 H50B 107.6
C52 C51 C56 117.8(6)
C52 C51 C50 119.8(6)
C56 C51 C50 122.3(5)
C51 C52 C53 121.6(6)
C51 C52 H52 119.2
C53 C52 H52 119.2
C54 C53 C52 118.5(6)
C54 C53 H53 120.7
C52 C53 H53 120.8
C53 C54 C55 121.5(7)
C53 C54 H54 119.2
C55 C54 H54 119.2
C56 C55 C54 119.0(7)
C56 C55 H55 120.5
C54 C55 H55 120.5
C55 C56 C51 121.6(6)
C55 C56 H56 119.2
C51 C56 H56 119.2
O4 C57 C58 110.9(4)
O4 C57 H57A 109.5
C58 C57 H57A 109.5
O4 C57 H57B 109.5
C58 C57 H57B 109.5
H57A C57 H57B 108.1
O8 C58 N1 122.5(5)
O8 C58 C57 119.7(5)
N1 C58 C57 117.7(5)
N1 C59 C60 109.4(5)
N1 C59 C62 113.5(5)
C60 C59 C62 110.8(5)
N1 C59 H59 107.6
C60 C59 H59 107.6
C62 C59 H59 107.6
O9 C60 O10 123.3(6)
O9 C60 C59 127.1(5)
O10 C60 C59 109.6(5)
O10 C61 H61A 109.5
O10 C61 H61B 109.5
H61A C61 H61B 109.5
O10 C61 H61C 109.5
H61A C61 H61C 109.5
H61B C61 H61C 109.5
C63 C62 C59 116.0(5)
C63 C62 H62A 108.3
C59 C62 H62A 108.3
C63 C62 H62B 108.3
C59 C62 H62B 108.3
H62A C62 H62B 107.4
C68 C63 C64 118.2(6)
C68 C63 C62 119.8(6)
C64 C63 C62 122.0(6)
C65 C64 C63 121.0(6)
C65 C64 H64 119.5
C63 C64 H64 119.5
C64 C65 C66 120.9(7)
C64 C65 H65 119.5
C66 C65 H65 119.5
C65 C66 C67 119.1(7)
C65 C66 H66 120.5
C67 C66 H66 120.5
C68 C67 C66 120.4(7)
C68 C67 H67 119.8
C66 C67 H67 119.8
C67 C68 C63 120.3(7)
C67 C68 H68 119.8
C63 C68 H68 119.8
O11 C69 C70 122.8(5)
O11 C69 C78 115.6(4)
C70 C69 C78 121.7(5)
C71 C70 C69 118.1(5)
C71 C70 C112 121.9(5)
C69 C70 C112 119.8(5)
C70 C71 C72 123.2(5)
C70 C71 H71 118.4
C72 C71 H71 118.4
C71 C72 C77 116.5(5)
C71 C72 C73 121.5(5)
C77 C72 C73 121.9(5)
C75 C73 C76 122.2(7)
C75 C73 C72 112.9(6)
C76 C73 C72 114.1(6)
C75 C73 C74 98.7(7)
C76 C73 C74 99.9(8)
C72 C73 C74 104.9(6)
C73 C74 H74A 109.5
C73 C74 H74B 109.5
H74A C74 H74B 109.5
C73 C74 H74C 109.5
H74A C74 H74C 109.5
H74B C74 H74C 109.5
C73 C75 H75A 109.5
C73 C75 H75B 109.5
H75A C75 H75B 109.5
C73 C75 H75C 109.5
H75A C75 H75C 109.5
H75B C75 H75C 109.5
C73 C76 H76A 109.5
C73 C76 H76B 109.5
H76A C76 H76B 109.5
C73 C76 H76C 109.5
H76A C76 H76C 109.5
H76B C76 H76C 109.5
C78 C77 C72 123.0(5)
C78 C77 H77 118.5
C72 C77 H77 118.5
C77 C78 C69 117.6(5)
C77 C78 C79 121.7(5)
C69 C78 C79 120.7(5)
C81 C79 C78 112.4(4)
C81 C79 H79A 109.1
C78 C79 H79A 109.1
C81 C79 H79B 109.1
C78 C79 H79B 109.1
H79A C79 H79B 107.9
C81 C80 C89 123.0(5)
C81 C80 O12 118.9(5)
C89 C80 O12 118.0(5)
C80 C81 C82 117.2(5)
C80 C81 C79 123.0(5)
C82 C81 C79 119.8(5)
C83 C82 C81 122.4(5)
C83 C82 H82 118.8
C81 C82 H82 118.8
C82 C83 C88 117.5(5)
C82 C83 C84 121.8(5)
C88 C83 C84 120.7(5)
C85 C84 C87 109.6(7)
C85 C84 C86 107.9(7)
C87 C84 C86 108.1(7)
C85 C84 C83 107.7(6)
C87 C84 C83 111.4(6)
C86 C84 C83 112.1(5)
C84 C85 H85A 109.5
C84 C85 H85B 109.5
H85A C85 H85B 109.5
C84 C85 H85C 109.5
H85A C85 H85C 109.5
H85B C85 H85C 109.5
C84 C86 H86A 109.5
C84 C86 H86B 109.5
H86A C86 H86B 109.5
C84 C86 H86C 109.5
H86A C86 H86C 109.5
H86B C86 H86C 109.5
C84 C87 H87A 109.5
C84 C87 H87B 109.5
H87A C87 H87B 109.5
C84 C87 H87C 109.5
H87A C87 H87C 109.5
H87B C87 H87C 109.5
C83 C88 C89 122.4(5)
C83 C88 H88 118.8
C89 C88 H88 118.8
C80 C89 C88 117.5(5)
C80 C89 C90 123.3(5)
C88 C89 C90 118.9(5)
C89 C90 C92 111.3(4)
C89 C90 H90A 109.4
C92 C90 H90A 109.4
C89 C90 H90B 109.4
C92 C90 H90B 109.4
H90A C90 H90B 108.0
O13 C91 C92 123.0(5)
O13 C91 C100 116.0(5)
C92 C91 C100 121.0(5)
C91 C92 C93 117.3(5)
C91 C92 C90 121.3(5)
C93 C92 C90 121.2(5)
C94 C93 C92 123.8(5)
C94 C93 H93 118.1
C92 C93 H93 118.1
C93 C94 C99 116.0(5)
C93 C94 C95 122.3(5)
C99 C94 C95 121.6(5)
C98 C95 C96 108.1(5)
C98 C95 C97 109.1(5)
C96 C95 C97 107.4(5)
C98 C95 C94 109.9(5)
C96 C95 C94 112.6(5)
C97 C95 C94 109.7(5)
C95 C96 H96A 109.5
C95 C96 H96B 109.5
H96A C96 H96B 109.5
C95 C96 H96C 109.5
H96A C96 H96C 109.5
H96B C96 H96C 109.5
C95 C97 H97A 109.5
C95 C97 H97B 109.5
H97A C97 H97B 109.5
C95 C97 H97C 109.5
H97A C97 H97C 109.5
H97B C97 H97C 109.5
C95 C98 H98A 109.5
C95 C98 H98B 109.5
H98A C98 H98B 109.5
C95 C98 H98C 109.5
H98A C98 H98C 109.5
H98B C98 H98C 109.5
C100 C99 C94 123.7(5)
C100 C99 H99 118.1
C94 C99 H99 118.1
C99 C100 C91 118.2(5)
C99 C100 C101 122.4(5)
C91 C100 C101 119.3(5)
C100 C101 C103 111.6(4)
C100 C101 H10A 109.3
C103 C101 H10A 109.3
C100 C101 H10B 109.3
C103 C101 H10B 109.3
H10A C101 H10B 108.0
C111 C102 C103 122.1(5)
C111 C102 O14 118.7(5)
C103 C102 O14 119.0(5)
C102 C103 C104 117.5(5)
C102 C103 C101 124.2(5)
C104 C103 C101 118.1(5)
C105 C104 C103 122.8(6)
C105 C104 H104 118.6
C103 C104 H104 118.6
C104 C105 C110 116.4(5)
C104 C105 C106 121.0(6)
C110 C105 C106 122.6(5)
C108 C106 C107 108.1(12)
C108 C106 C109 104.1(16)
C107 C106 C109 109.7(15)
C108 C106 C105 110.8(8)
C107 C106 C105 116.1(7)
C109 C106 C105 107.4(7)
C106 C107 H10C 109.5
C106 C107 H10D 109.5
H10C C107 H10D 109.5
C106 C107 H10E 109.5
H10C C107 H10E 109.5
H10D C107 H10E 109.5
C106 C108 H10F 109.5
C106 C108 H10G 109.5
H10F C108 H10G 109.5
C106 C108 H10H 109.5
H10F C108 H10H 109.5
H10G C108 H10H 109.5
C106 C109 H10I 109.5
C106 C109 H10J 109.5
H10I C109 H10J 109.5
C106 C109 H10K 109.5
H10I C109 H10K 109.5
H10J C109 H10K 109.5
C111 C110 C105 122.8(5)
C111 C110 H110 118.6
C105 C110 H110 118.6
C102 C111 C110 118.3(5)
C102 C111 C112 122.8(5)
C110 C111 C112 118.3(5)
C70 C112 C111 110.6(4)
C70 C112 H11C 109.5
C111 C112 H11C 109.5
C70 C112 H11D 109.5
C111 C112 H11D 109.5
H11C C112 H11D 108.1
O12 C113 C114 112.2(4)
O12 C113 H11E 109.2
C114 C113 H11E 109.2
O12 C113 H11F 109.2
C114 C113 H11F 109.2
H11E C113 H11F 107.9
O15 C114 N4 123.2(6)
O15 C114 C113 118.0(5)
N4 C114 C113 118.8(5)
N4 C115 C116 109.7(5)
N4 C115 C118 112.1(5)
C116 C115 C118 110.7(5)
N4 C115 H115 108.1
C116 C115 H115 108.1
C118 C115 H115 108.1
O16 C116 O17 124.5(7)
O16 C116 C115 125.7(6)
O17 C116 C115 109.8(7)
O17 C117 H11G 109.5
O17 C117 H11H 109.5
H11G C117 H11H 109.5
O17 C117 H11I 109.5
H11G C117 H11I 109.5
H11H C117 H11I 109.5
C119 C118 C115 113.4(5)
C119 C118 H11J 108.9
C115 C118 H11J 108.9
C119 C118 H11K 108.9
C115 C118 H11K 108.9
H11J C118 H11K 107.7
C120 C119 C124 117.5(7)
C120 C119 C118 121.3(6)
C124 C119 C118 121.2(7)
C119 C120 C121 122.1(7)
C119 C120 H120 118.9
C121 C120 H120 118.9
C122 C121 C120 119.4(8)
C122 C121 H121 120.3
C120 C121 H121 120.3
C121 C122 C123 120.2(8)
C121 C122 H122 119.9
C123 C122 H122 119.9
C122 C123 C124 119.6(8)
C122 C123 H123 120.2
C124 C123 H123 120.2
C119 C124 C123 121.0(8)
C119 C124 H124 119.5
C123 C124 H124 119.5
O14 C125 C126 111.9(4)
O14 C125 H12A 109.2
C126 C125 H12A 109.2
O14 C125 H12B 109.2
C126 C125 H12B 109.2
H12A C125 H12B 107.9
O18 C126 N3 124.6(5)
O18 C126 C125 118.4(5)
N3 C126 C125 116.9(5)
N3 C127 C130 112.6(4)
N3 C127 C128 108.7(4)
C130 C127 C128 111.1(5)
N3 C127 H127 108.1
C130 C127 H127 108.1
C128 C127 H127 108.1
O19 C128 O20 125.1(5)
O19 C128 C127 126.9(5)
O20 C128 C127 108.0(5)
O20 C129 H12C 109.5
O20 C129 H12D 109.5
H12C C129 H12D 109.5
O20 C129 H12E 109.5
H12C C129 H12E 109.5
H12D C129 H12E 109.5
C131 C130 C127 115.9(5)
C131 C130 H13A 108.3
C127 C130 H13A 108.3
C131 C130 H13B 108.3
C127 C130 H13B 108.3
H13A C130 H13B 107.4
C136 C131 C132 113.5(10)
C136 C131 C130 126.5(7)
C132 C131 C130 118.7(8)
C131 C132 C133 105.6(10)
C131 C132 H132 127.2
C133 C132 H132 127.2
C134 C133 C132 115.4(18)
C134 C133 H133 122.4
C132 C133 H133 122.3
C135 C134 C133 88(2)
C135 C134 H134 136.0
C133 C134 H134 136.0
C134 C135 C136 117(2)
C134 C135 H135 121.6
C136 C135 H135 121.6
C131 C136 C135 124.7(9)
C131 C136 H136 117.6
C135 C136 H136 117.6

loop_
_geom_bond_atom_site_label_1
_geom_bond_atom_site_label_2
_geom_bond_distance
O1 C1 1.362(6)
O1 H1 0.8400
O2 C12 1.409(6)
O2 C45 1.411(6)
O3 C23 1.372(6)
O3 H3 0.8400
O4 C34 1.400(6)
O4 C57 1.430(6)
O5 C46 1.231(6)
O6 C48 1.199(7)
O7 C48 1.342(7)
O7 C49 1.431(7)
O8 C58 1.232(6)
O9 C60 1.201(7)
O10 C60 1.352(7)
O10 C61 1.426(7)
O11 C69 1.382(6)
O11 H11 0.8400
O12 C80 1.407(6)
O12 C113 1.415(6)
O13 C91 1.377(6)
O13 H13 0.8400
O14 C102 1.403(6)
O14 C125 1.412(6)
O15 C114 1.227(7)
O16 C116 1.205(9)
O17 C116 1.337(8)
O17 C117 1.453(10)
O18 C126 1.236(6)
O19 C128 1.177(6)
O20 C128 1.337(6)
O20 C129 1.477(7)
N1 C58 1.357(7)
N1 C59 1.449(7)
N1 H1A 0.8800
N2 C46 1.324(7)
N2 C47 1.465(7)
N2 H2 0.8800
N3 C126 1.347(7)
N3 C127 1.474(6)
N3 H3A 0.8800
N4 C114 1.338(7)
N4 C115 1.460(7)
N4 H4 0.8800
C1 C2 1.389(7)
C1 C10 1.397(7)
C2 C3 1.383(7)
C2 C44 1.519(7)
C3 C4 1.412(8)
C3 H3 0.9500
C4 C9 1.387(8)
C4 C5 1.525(8)
C5 C7 1.520(9)
C5 C8 1.522(9)
C5 C6 1.526(9)
C6 H6A 0.9800
C6 H6B 0.9800
C6 H6C 0.9800
C7 H7A 0.9800
C7 H7B 0.9800
C7 H7C 0.9800
C8 H8A 0.9800
C8 H8B 0.9800
C8 H8C 0.9800
C9 C10 1.396(7)
C9 H9 0.9500
C10 C11 1.515(7)
C11 C13 1.528(7)
C11 H11A 0.9900
C11 H11B 0.9900
C12 C13 1.368(7)
C12 C21 1.394(7)
C13 C14 1.376(7)
C14 C15 1.392(8)
C14 H14 0.9500
C15 C20 1.387(8)
C15 C16 1.505(9)
C16 C18 1.478(12)
C16 C19 1.538(11)
C16 C17 1.536(12)
C17 H17A 0.9800
C17 H17B 0.9800
C17 H17C 0.9800
C18 H18A 0.9800
C18 H18B 0.9800
C18 H18C 0.9800
C19 H19A 0.9800
C19 H19B 0.9800
C19 H19C 0.9800
C20 C21 1.371(7)
C20 H20 0.9500
C21 C22 1.521(7)
C22 C32 1.512(7)
C22 H22A 0.9900
C22 H22B 0.9900
C23 C24 1.373(7)
C23 C32 1.377(7)
C24 C25 1.400(7)
C24 C33 1.525(7)
C25 C26 1.386(7)
C25 H25 0.9500
C26 C31 1.376(7)
C26 C27 1.522(7)
C27 C30 1.510(8)
C27 C29 1.534(8)
C27 C28 1.544(8)
C28 H28A 0.9800
C28 H28B 0.9800
C28 H28C 0.9800
C29 H29A 0.9800
C29 H29B 0.9800
C29 H29C 0.9800
C30 H30A 0.9800
C30 H30B 0.9800
C30 H30C 0.9800
C31 C32 1.409(7)
C31 H31 0.9500
C33 C35 1.522(7)
C33 H33A 0.9900
C33 H33B 0.9900
C34 C43 1.372(7)
C34 C35 1.392(7)
C35 C36 1.393(7)
C36 C37 1.375(7)
C36 H36 0.9500
C37 C42 1.383(7)
C37 C38 1.536(8)
C38 C40 1.460(14)
C38 C39 1.468(14)
C38 C41 1.514(10)
C39 H39A 0.9800
C39 H39B 0.9800
C39 H39C 0.9800
C40 H40A 0.9800
C40 H40B 0.9800
C40 H40C 0.9800
C41 H41A 0.9800
C41 H41B 0.9800
C41 H41C 0.9800
C42 C43 1.389(7)
C42 H42 0.9500
C43 C44 1.509(7)
C44 H44A 0.9900
C44 H44B 0.9900
C45 C46 1.523(8)
C45 H45A 0.9900
C45 H45B 0.9900
C47 C48 1.501(8)
C47 C50 1.551(7)
C47 H47 1.0000
C49 H49A 0.9800
C49 H49B 0.9800
C49 H49C 0.9800
C50 C51 1.506(8)
C50 H50A 0.9900
C50 H50B 0.9900
C51 C52 1.388(8)
C51 C56 1.392(9)
C52 C53 1.398(9)
C52 H52 0.9500
C53 C54 1.373(10)
C53 H53 0.9500
C54 C55 1.380(9)
C54 H54 0.9500
C55 C56 1.383(8)
C55 H55 0.9500
C56 H56 0.9500
C57 C58 1.508(7)
C57 H57A 0.9900
C57 H57B 0.9900
C59 C60 1.505(8)
C59 C62 1.533(8)
C59 H59 1.0000
C61 H61A 0.9800
C61 H61B 0.9800
C61 H61C 0.9800
C62 C63 1.509(8)
C62 H62A 0.9900
C62 H62B 0.9900
C63 C68 1.390(9)
C63 C64 1.390(8)
C64 C65 1.363(8)
C64 H64 0.9500
C65 C66 1.367(9)
C65 H65 0.9500
C66 C67 1.385(10)
C66 H66 0.9500
C67 C68 1.378(9)
C67 H67 0.9500
C68 H68 0.9500
C69 C70 1.391(7)
C69 C78 1.402(7)
C70 C71 1.385(7)
C70 C112 1.507(7)
C71 C72 1.394(8)
C71 H71 0.9500
C72 C77 1.400(8)
C72 C73 1.530(8)
C73 C75 1.420(9)
C73 C76 1.425(9)
C73 C74 1.660(12)
C74 H74A 0.9800
C74 H74B 0.9800
C74 H74C 0.9800
C75 H75A 0.9800
C75 H75B 0.9800
C75 H75C 0.9800
C76 H76A 0.9800
C76 H76B 0.9800
C76 H76C 0.9800
C77 C78 1.392(7)
C77 H77 0.9500
C78 C79 1.513(7)
C79 C81 1.502(7)
C79 H79A 0.9900
C79 H79B 0.9900
C80 C81 1.375(7)
C80 C89 1.389(7)
C81 C82 1.411(8)
C82 C83 1.386(8)
C82 H82 0.9500
C83 C88 1.390(8)
C83 C84 1.537(8)
C84 C85 1.505(10)
C84 C87 1.504(9)
C84 C86 1.520(10)
C85 H85A 0.9800
C85 H85B 0.9800
C85 H85C 0.9800
C86 H86A 0.9800
C86 H86B 0.9800
C86 H86C 0.9800
C87 H87A 0.9800
C87 H87B 0.9800
C87 H87C 0.9800
C88 C89 1.397(8)
C88 H88 0.9500
C89 C90 1.503(8)
C90 C92 1.509(7)
C90 H90A 0.9900
C90 H90B 0.9900
C91 C92 1.394(7)
C91 C100 1.399(7)
C92 C93 1.395(7)
C93 C94 1.376(7)
C93 H93 0.9500
C94 C99 1.388(7)
C94 C95 1.533(7)
C95 C98 1.528(8)
C95 C96 1.526(8)
C95 C97 1.526(8)
C96 H96A 0.9800
C96 H96B 0.9800
C96 H96C 0.9800
C97 H97A 0.9800
C97 H97B 0.9800
C97 H97C 0.9800
C98 H98A 0.9800
C98 H98B 0.9800
C98 H98C 0.9800
C99 C100 1.368(7)
C99 H99 0.9500
C100 C101 1.505(7)
C101 C103 1.521(7)
C101 H10A 0.9900
C101 H10B 0.9900
C102 C111 1.379(7)
C102 C103 1.392(7)
C103 C104 1.391(7)
C104 C105 1.394(8)
C104 H104 0.9500
C105 C110 1.400(8)
C105 C106 1.530(8)
C106 C108 1.382(16)
C106 C107 1.406(12)
C106 C109 1.417(14)
C107 H10C 0.9800
C107 H10D 0.9800
C107 H10E 0.9800
C108 H10F 0.9800
C108 H10G 0.9800
C108 H10H 0.9800
C109 H10I 0.9800
C109 H10J 0.9800
C109 H10K 0.9800
C110 C111 1.374(8)
C110 H110 0.9500
C111 C112 1.524(8)
C112 H11C 0.9900
C112 H11D 0.9900
C113 C114 1.508(8)
C113 H11E 0.9900
C113 H11F 0.9900
C115 C116 1.508(9)
C115 C118 1.564(8)
C115 H115 1.0000
C117 H11G 0.9800
C117 H11H 0.9800
C117 H11I 0.9800
C118 C119 1.494(8)
C118 H11J 0.9900
C118 H11K 0.9900
C119 C120 1.356(9)
C119 C124 1.363(9)
C120 C121 1.399(9)
C120 H120 0.9500
C121 C122 1.322(11)
C121 H121 0.9500
C122 C123 1.375(13)
C122 H122 0.9500
C123 C124 1.388(11)
C123 H123 0.9500
C124 H124 0.9500
C125 C126 1.503(7)
C125 H12A 0.9900
C125 H12B 0.9900
C127 C130 1.526(7)
C127 C128 1.524(7)
C127 H127 1.0000
C129 H12C 0.9800
C129 H12D 0.9800
C129 H12E 0.9800
C130 C131 1.505(9)
C130 H13A 0.9900
C130 H13B 0.9900
C131 C136 1.249(10)
C131 C132 1.442(12)
C132 C133 1.67(2)
C132 H132 0.9500
C133 C134 1.41(3)
C133 H133 0.9500
C134 C135 1.20(2)
C134 H134 0.9500
C135 C136 1.438(11)
C135 H135 0.9500
C136 H136 0.9500

loop_
_geom_torsion_atom_site_label_1
_geom_torsion_atom_site_label_2
_geom_torsion_atom_site_label_3
_geom_torsion_atom_site_label_4
_geom_torsion
O1 C1 C2 C3 -179.4(5)
C10 C1 C2 C3 0.8(8)
O1 C1 C2 C44 -2.2(7)
C10 C1 C2 C44 177.9(5)
C1 C2 C3 C4 0.3(8)
C44 C2 C3 C4 -176.7(5)
C2 C3 C4 C9 -1.4(8)
C2 C3 C4 C5 -179.6(5)
C9 C4 C5 C7 54.4(8)
C3 C4 C5 C7 -127.4(6)
C9 C4 C5 C8 -64.6(8)
C3 C4 C5 C8 113.5(7)
C9 C4 C5 C6 173.7(5)
C3 C4 C5 C6 -8.1(8)
C3 C4 C9 C10 1.3(8)
C5 C4 C9 C10 179.6(5)
O1 C1 C10 C9 179.4(5)
C2 C1 C10 C9 -0.8(8)
O1 C1 C10 C11 5.0(8)
C2 C1 C10 C11 -175.2(5)
C4 C9 C10 C1 -0.3(8)
C4 C9 C10 C11 174.0(5)
C1 C10 C11 C13 69.8(6)
C9 C10 C11 C13 -104.4(6)
C45 O2 C12 C13 -99.8(5)
C45 O2 C12 C21 87.5(5)
C21 C12 C13 C14 0.4(8)
O2 C12 C13 C14 -172.1(5)
C21 C12 C13 C11 176.7(5)
O2 C12 C13 C11 4.2(7)
C10 C11 C13 C12 -110.9(6)
C10 C11 C13 C14 65.3(6)
C12 C13 C14 C15 0.8(9)
C11 C13 C14 C15 -175.6(5)
C13 C14 C15 C20 -2.6(9)
C13 C14 C15 C16 176.0(6)
C20 C15 C16 C18 -71.3(10)
C14 C15 C16 C18 110.2(9)
C20 C15 C16 C19 50.7(11)
C14 C15 C16 C19 -127.8(8)
C20 C15 C16 C17 169.4(8)
C14 C15 C16 C17 -9.0(12)
C14 C15 C20 C21 3.4(9)
C16 C15 C20 C21 -175.1(7)
C15 C20 C21 C12 -2.3(8)
C15 C20 C21 C22 173.3(6)
C13 C12 C21 C20 0.3(8)
O2 C12 C21 C20 172.8(5)
C13 C12 C21 C22 -175.1(5)
O2 C12 C21 C22 -2.6(7)
C20 C21 C22 C32 -66.4(6)
C12 C21 C22 C32 108.9(6)
O3 C23 C24 C25 -179.7(4)
C32 C23 C24 C25 1.2(7)
O3 C23 C24 C33 4.9(8)
C32 C23 C24 C33 -174.1(5)
C23 C24 C25 C26 -0.6(7)
C33 C24 C25 C26 174.9(5)
C24 C25 C26 C31 -0.8(7)
C24 C25 C26 C27 179.0(5)
C31 C26 C27 C30 -14.2(7)
C25 C26 C27 C30 166.1(5)
C31 C26 C27 C29 106.9(6)
C25 C26 C27 C29 -72.8(6)
C31 C26 C27 C28 -134.1(6)
C25 C26 C27 C28 46.1(7)
C25 C26 C31 C32 1.5(7)
C27 C26 C31 C32 -178.3(5)
C24 C23 C32 C31 -0.5(7)
O3 C23 C32 C31 -179.6(4)
C24 C23 C32 C22 174.8(5)
O3 C23 C32 C22 -4.3(7)
C26 C31 C32 C23 -0.9(8)
C26 C31 C32 C22 -176.3(5)
C21 C22 C32 C23 -73.7(6)
C21 C22 C32 C31 101.6(5)
C23 C24 C33 C35 73.1(6)
C25 C24 C33 C35 -102.2(5)
C57 O4 C34 C43 83.2(6)
C57 O4 C34 C35 -103.5(5)
C43 C34 C35 C36 0.8(7)
O4 C34 C35 C36 -172.4(4)
C43 C34 C35 C33 175.3(5)
O4 C34 C35 C33 2.1(7)
C24 C33 C35 C36 67.8(6)
C24 C33 C35 C34 -106.6(5)
C34 C35 C36 C37 -1.0(8)
C33 C35 C36 C37 -175.7(5)
C35 C36 C37 C42 0.4(9)
C35 C36 C37 C38 179.5(6)
C36 C37 C38 C40 87.0(12)
C42 C37 C38 C40 -94.0(12)
C36 C37 C38 C39 -36.3(13)
C42 C37 C38 C39 142.7(11)
C36 C37 C38 C41 -152.5(7)
C42 C37 C38 C41 26.5(10)
C36 C37 C42 C43 0.2(9)
C38 C37 C42 C43 -178.8(6)
C35 C34 C43 C42 -0.2(7)
O4 C34 C43 C42 172.7(5)
C35 C34 C43 C44 -175.3(5)
O4 C34 C43 C44 -2.3(7)
C37 C42 C43 C34 -0.3(8)
C37 C42 C43 C44 175.0(5)
C34 C43 C44 C2 108.9(6)
C42 C43 C44 C2 -66.0(6)
C3 C2 C44 C43 104.7(6)
C1 C2 C44 C43 -72.4(6)
C12 O2 C45 C46 -153.4(4)
C47 N2 C46 O5 8.1(8)
C47 N2 C46 C45 -175.2(5)
O2 C45 C46 O5 -163.4(5)
O2 C45 C46 N2 19.8(7)
C46 N2 C47 C48 141.4(5)
C46 N2 C47 C50 -95.9(6)
C49 O7 C48 O6 5.2(8)
C49 O7 C48 C47 -173.0(5)
N2 C47 C48 O6 16.3(8)
C50 C47 C48 O6 -108.5(6)
N2 C47 C48 O7 -165.6(4)
C50 C47 C48 O7 69.6(6)
N2 C47 C50 C51 -78.1(6)
C48 C47 C50 C51 45.0(6)
C47 C50 C51 C52 -98.8(6)
C47 C50 C51 C56 77.3(7)
C56 C51 C52 C53 -1.8(9)
C50 C51 C52 C53 174.5(5)
C51 C52 C53 C54 1.9(9)
C52 C53 C54 C55 -0.6(10)
C53 C54 C55 C56 -0.7(9)
C54 C55 C56 C51 0.8(9)
C52 C51 C56 C55 0.4(9)
C50 C51 C56 C55 -175.8(5)
C34 O4 C57 C58 -149.3(4)
C59 N1 C58 O8 6.5(8)
C59 N1 C58 C57 -177.3(4)
O4 C57 C58 O8 -163.9(4)
O4 C57 C58 N1 19.8(6)
C58 N1 C59 C60 151.5(5)
C58 N1 C59 C62 -84.1(6)
C61 O10 C60 O9 5.5(8)
C61 O10 C60 C59 -173.8(5)
N1 C59 C60 O9 9.3(8)
C62 C59 C60 O9 -116.6(6)
N1 C59 C60 O10 -171.5(4)
C62 C59 C60 O10 62.6(6)
N1 C59 C62 C63 -82.0(6)
C60 C59 C62 C63 41.5(7)
C59 C62 C63 C68 -114.3(6)
C59 C62 C63 C64 64.5(7)
C68 C63 C64 C65 0.5(9)
C62 C63 C64 C65 -178.2(6)
C63 C64 C65 C66 -2.5(10)
C64 C65 C66 C67 3.5(11)
C65 C66 C67 C68 -2.7(12)
C66 C67 C68 C63 0.8(12)
C64 C63 C68 C67 0.3(10)
C62 C63 C68 C67 179.1(7)
O11 C69 C70 C71 -179.0(5)
C78 C69 C70 C71 1.6(8)
O11 C69 C70 C112 5.1(8)
C78 C69 C70 C112 -174.3(5)
C69 C70 C71 C72 -0.3(9)
C112 C70 C71 C72 175.5(5)
C70 C71 C72 C77 -0.7(9)
C70 C71 C72 C73 -178.0(6)
C71 C72 C73 C75 -45.3(10)
C77 C72 C73 C75 137.5(8)
C71 C72 C73 C76 169.3(8)
C77 C72 C73 C76 -7.9(11)
C71 C72 C73 C74 61.0(8)
C77 C72 C73 C74 -116.1(7)
C71 C72 C77 C78 0.5(9)
C73 C72 C77 C78 177.8(6)
C72 C77 C78 C69 0.7(8)
C72 C77 C78 C79 -176.7(5)
O11 C69 C78 C77 178.8(5)
C70 C69 C78 C77 -1.8(8)
O11 C69 C78 C79 -3.7(7)
C70 C69 C78 C79 175.7(5)
C77 C78 C79 C81 101.5(6)
C69 C78 C79 C81 -75.9(6)
C113 O12 C80 C81 86.7(6)
C113 O12 C80 C89 -96.1(5)
C89 C80 C81 C82 -1.3(7)
O12 C80 C81 C82 175.8(4)
C89 C80 C81 C79 -178.3(5)
O12 C80 C81 C79 -1.2(7)
C78 C79 C81 C80 108.4(6)
C78 C79 C81 C82 -68.5(6)
C80 C81 C82 C83 2.1(8)
C79 C81 C82 C83 179.2(5)
C81 C82 C83 C88 -1.8(8)
C81 C82 C83 C84 -178.4(5)
C82 C83 C84 C85 90.3(7)
C88 C83 C84 C85 -86.1(8)
C82 C83 C84 C87 -149.4(6)
C88 C83 C84 C87 34.1(8)
C82 C83 C84 C86 -28.1(9)
C88 C83 C84 C86 155.4(7)
C82 C83 C88 C89 0.7(8)
C84 C83 C88 C89 177.3(5)
C81 C80 C89 C88 0.3(8)
O12 C80 C89 C88 -176.8(4)
C81 C80 C89 C90 174.0(5)
O12 C80 C89 C90 -3.1(7)
C83 C88 C89 C80 0.1(8)
C83 C88 C89 C90 -173.9(5)
C80 C89 C90 C92 -102.1(6)
C88 C89 C90 C92 71.5(6)
O13 C91 C92 C93 179.9(5)
C100 C91 C92 C93 -1.4(7)
O13 C91 C92 C90 5.5(8)
C100 C91 C92 C90 -175.8(5)
C89 C90 C92 C91 73.8(7)
C89 C90 C92 C93 -100.4(6)
C91 C92 C93 C94 0.0(8)
C90 C92 C93 C94 174.4(5)
C92 C93 C94 C99 2.0(8)
C92 C93 C94 C95 -178.8(5)
C93 C94 C95 C98 133.3(6)
C99 C94 C95 C98 -47.6(7)
C93 C94 C95 C96 12.7(7)
C99 C94 C95 C96 -168.1(5)
C93 C94 C95 C97 -106.8(6)
C99 C94 C95 C97 72.3(6)
C93 C94 C99 C100 -2.8(8)
C95 C94 C99 C100 178.0(5)
C94 C99 C100 C91 1.6(8)
C94 C99 C100 C101 -173.0(5)
O13 C91 C100 C99 179.4(4)
C92 C91 C100 C99 0.6(8)
O13 C91 C100 C101 -5.9(7)
C92 C91 C100 C101 175.4(5)
C99 C100 C101 C103 100.7(6)
C91 C100 C101 C103 -73.8(6)
C125 O14 C102 C111 -99.2(6)
C125 O14 C102 C103 86.8(6)
C111 C102 C103 C104 -2.6(8)
O14 C102 C103 C104 171.2(5)
C111 C102 C103 C101 -176.7(5)
O14 C102 C103 C101 -2.9(8)
C100 C101 C103 C102 110.7(6)
C100 C101 C103 C104 -63.3(6)
C102 C103 C104 C105 0.0(8)
C101 C103 C104 C105 174.4(5)
C103 C104 C105 C110 3.0(8)
C103 C104 C105 C106 -176.7(6)
C104 C105 C106 C108 -112.2(14)
C110 C105 C106 C108 68.1(15)
C104 C105 C106 C107 11.5(14)
C110 C105 C106 C107 -168.2(12)
C104 C105 C106 C109 134.6(17)
C110 C105 C106 C109 -45.0(18)
C104 C105 C110 C111 -3.6(8)
C106 C105 C110 C111 176.1(6)
C103 C102 C111 C110 2.0(8)
O14 C102 C111 C110 -171.8(5)
C103 C102 C111 C112 173.5(5)
O14 C102 C111 C112 -0.3(8)
C105 C110 C111 C102 1.2(8)
C105 C110 C111 C112 -170.6(5)
C71 C70 C112 C111 -103.3(6)
C69 C70 C112 C111 72.4(6)
C102 C111 C112 C70 -106.2(6)
C110 C111 C112 C70 65.3(6)
C80 O12 C113 C114 -147.0(4)
C115 N4 C114 O15 10.4(8)
C115 N4 C114 C113 -169.5(5)
O12 C113 C114 O15 -171.3(5)
O12 C113 C114 N4 8.6(7)
C114 N4 C115 C116 146.4(5)
C114 N4 C115 C118 -90.2(6)
C117 O17 C116 O16 3.2(11)
C117 O17 C116 C115 -175.3(6)
N4 C115 C116 O16 14.7(9)
C118 C115 C116 O16 -109.6(8)
N4 C115 C116 O17 -166.8(5)
C118 C115 C116 O17 68.9(7)
N4 C115 C118 C119 -82.2(7)
C116 C115 C118 C119 40.7(7)
C115 C118 C119 C120 72.7(8)
C115 C118 C119 C124 -106.4(7)
C124 C119 C120 C121 1.2(11)
C118 C119 C120 C121 -178.0(6)
C119 C120 C121 C122 -2.4(12)
C120 C121 C122 C123 3.6(15)
C121 C122 C123 C124 -3.8(17)
C120 C119 C124 C123 -1.3(13)
C118 C119 C124 C123 177.8(8)
C122 C123 C124 C119 2.6(16)
C102 O14 C125 C126 -150.6(4)
C127 N3 C126 O18 8.9(8)
C127 N3 C126 C125 -174.2(4)
O14 C125 C126 O18 -164.8(4)
O14 C125 C126 N3 18.1(6)
C126 N3 C127 C130 -95.4(6)
C126 N3 C127 C128 141.0(5)
C129 O20 C128 O19 5.0(9)
C129 O20 C128 C127 -174.2(5)
N3 C127 C128 O19 19.6(8)
C130 C127 C128 O19 -104.9(7)
N3 C127 C128 O20 -161.2(5)
C130 C127 C128 O20 74.3(6)
N3 C127 C130 C131 -69.9(6)
C128 C127 C130 C131 52.4(6)
C127 C130 C131 C136 79.3(10)
C127 C130 C131 C132 -86.7(8)
C136 C131 C132 C133 8.0(11)
C130 C131 C132 C133 175.8(6)
C131 C132 C133 C134 36(2)
C132 C133 C134 C135 -74(3)
C133 C134 C135 C136 76(3)
C132 C131 C136 C135 -10.9(14)
C130 C131 C136 C135 -177.5(8)
C134 C135 C136 C131 -42(3)
